data_2222265
loop_
_publ_author_name
'Narendra Babu, Shivanagere Nagojappa'
'Abdul Rahim, Aisyah Saad'
'Osman, Hasnah'
'Jebas, Samuel Robinson'
'Fun, Hoong-Kun'

_publ_section_title
;
 4-(But-3-enylamino)-3-nitrobenzoic acid
;
_journal_coeditor_code CI2814
_journal_issue 7
_journal_name_full 'Acta Crystallographica Section E'
_journal_page_first o1560
_journal_page_last o1561
_journal_paper_doi 10.1107/S1600536809021692
_journal_volume 65
_journal_year 2009
_chemical_formula_iupac 'C11 H12 N2 O4'
_chemical_formula_moiety 'C11 H12 N2 O4'
_chemical_formula_sum 'C11 H12 N2 O4'
_chemical_formula_weight 236.23
_chemical_name_systematic
;
4-(But-3-enylamino)-3-nitrobenzoic acid
;
_space_group_IT_number 9
_symmetry_cell_setting monoclinic
_symmetry_space_group_name_Hall 'C -2yc'
_symmetry_space_group_name_H-M 'C 1 c 1'
_atom_sites_solution_hydrogens geom
_atom_sites_solution_primary direct
_atom_sites_solution_secondary difmap
_audit_creation_method SHELXL-97
_cell_angle_alpha 90.00
_cell_angle_beta 99.632(2)
_cell_angle_gamma 90.00
_cell_formula_units_Z 48
_cell_length_a 13.3461(5)
_cell_length_b 66.777(3)
_cell_length_c 15.0195(6)
_cell_measurement_reflns_used 9973
_cell_measurement_temperature 100
_cell_measurement_theta_max 33.02
_cell_measurement_theta_min 2.71
_cell_volume 13196.9(9)
_computing_cell_refinement 'SAINT (Bruker, 2005)'
_computing_data_collection 'APEX2 (Bruker, 2005)'
_computing_data_reduction 'SAINT (Bruker, 2005)'
_computing_molecular_graphics 'SHELXTL (Sheldrick, 2008)'
_computing_publication_material 'SHELXTL (Sheldrick, 2008) and PLATON (Spek, 2009)'
_computing_structure_refinement 'SHELXTL (Sheldrick, 2008)'
_computing_structure_solution 'SHELXTL (Sheldrick, 2008)'
_diffrn_ambient_temperature 100
_diffrn_measured_fraction_theta_full 0.998
_diffrn_measured_fraction_theta_max 0.998
_diffrn_measurement_device_type 'Bruker SMART APEXII CCD area-detector'
_diffrn_measurement_method '\f and \w'
_diffrn_radiation_monochromator graphite
_diffrn_radiation_source 'fine-focus sealed tube'
_diffrn_radiation_type MoK\a
_diffrn_radiation_wavelength 0.71073
_diffrn_reflns_av_R_equivalents 0.0963
_diffrn_reflns_av_sigmaI/netI 0.0625
_diffrn_reflns_limit_h_max 19
_diffrn_reflns_limit_h_min -19
_diffrn_reflns_limit_k_max 96
_diffrn_reflns_limit_k_min -96
_diffrn_reflns_limit_l_max 21
_diffrn_reflns_limit_l_min -21
_diffrn_reflns_number 173518
_diffrn_reflns_theta_full 31.13
_diffrn_reflns_theta_max 31.13
_diffrn_reflns_theta_min 0.61
_diffrn_standards_number 0
_exptl_absorpt_coefficient_mu 0.110
_exptl_absorpt_correction_T_max 0.9854
_exptl_absorpt_correction_T_min 0.9645
_exptl_absorpt_correction_type multi-scan
_exptl_absorpt_process_details '(SADABS; Bruker, 2005)'
_exptl_crystal_colour yellow
_exptl_crystal_density_diffrn 1.427
_exptl_crystal_density_method 'not measured'
_exptl_crystal_description Block
_exptl_crystal_F_000 5952
_exptl_crystal_size_max 0.33
_exptl_crystal_size_mid 0.29
_exptl_crystal_size_min 0.13
_refine_diff_density_max 0.733
_refine_diff_density_min -0.375
_refine_ls_extinction_method none
_refine_ls_goodness_of_fit_ref 1.077
_refine_ls_hydrogen_treatment constr
_refine_ls_matrix_type full
_refine_ls_number_parameters 1837
_refine_ls_number_reflns 21275
_refine_ls_number_restraints 2
_refine_ls_restrained_S_all 1.077
_refine_ls_R_factor_all 0.0980
_refine_ls_R_factor_gt 0.0784
_refine_ls_shift/su_max 0.003
_refine_ls_shift/su_max_lt 0.003
_refine_ls_shift/su_mean 0.000
_refine_ls_structure_factor_coef Fsqd
_refine_ls_weighting_details 'calc w=1/[\s^2^(Fo^2^)+(0.1104P)^2^+13.1603P] where P=(Fo^2^+2Fc^2^)/3'
_refine_ls_weighting_scheme calc
_refine_ls_wR_factor_gt 0.1983
_refine_ls_wR_factor_ref 0.2130
_reflns_number_gt 16663
_reflns_number_total 21275
_reflns_threshold_expression I>2\s(I)
_cod_data_source_file ci2814.cif
_cod_data_source_block I
_cod_original_sg_symbol_H-M 'C c'
_cod_database_code 2222265
_cod_database_fobs_code 2222265

loop_
_symmetry_equiv_pos_as_xyz
'x, y, z'
'x, -y, z+1/2'
'x+1/2, y+1/2, z'
'x+1/2, -y+1/2, z+1/2'

loop_
_atom_site_type_symbol
_atom_site_label
_atom_site_fract_x
_atom_site_fract_y
_atom_site_fract_z
_atom_site_U_iso_or_equiv
_atom_site_adp_type
_atom_site_calc_flag
_atom_site_refinement_flags
_atom_site_occupancy
_atom_site_disorder_assembly
_atom_site_disorder_group
O O1A 0.4798(2) -0.00716(5) 0.5335(2) 0.0206(6) Uani d . 1 . .
O O2A 0.4840(2) 0.02449(5) 0.5645(2) 0.0198(6) Uani d . 1 . .
O O3A 0.4556(2) 0.06616(5) 0.1916(2) 0.0225(6) Uani d . 1 . .
H H3AB 0.4501 0.0782 0.1819 0.034 Uiso calc R 1 . .
O O4A 0.4515(2) 0.07584(4) 0.3347(2) 0.0200(6) Uani d . 1 . .
N N1A 0.4905(3) -0.01972(5) 0.3685(2) 0.0154(6) Uani d . 1 . .
H H1AA 0.4904 -0.0234 0.4234 0.018 Uiso calc R 1 . .
N N2A 0.4804(2) 0.01073(5) 0.5092(2) 0.0139(6) Uani d . 1 . .
C C1A 0.4820(3) -0.00012(6) 0.3488(3) 0.0135(7) Uani d . 1 . .
C C2A 0.4790(3) 0.01539(6) 0.4155(3) 0.0127(7) Uani d . 1 . .
C C3A 0.4705(3) 0.03555(6) 0.3914(3) 0.0128(7) Uani d . 1 . .
H H3AA 0.4675 0.0452 0.4355 0.015 Uiso calc R 1 . .
C C4A 0.4666(3) 0.04124(6) 0.3024(3) 0.0136(7) Uani d . 1 . .
C C5A 0.4696(3) 0.02653(6) 0.2357(3) 0.0142(7) Uani d . 1 . .
H H5AA 0.4658 0.0303 0.1756 0.017 Uiso calc R 1 . .
C C6A 0.4781(3) 0.00665(6) 0.2594(3) 0.0157(7) Uani d . 1 . .
H H6AA 0.4814 -0.0028 0.2144 0.019 Uiso calc R 1 . .
C C7A 0.4571(3) 0.06271(6) 0.2777(3) 0.0163(7) Uani d . 1 . .
C C8A 0.4999(3) -0.03516(6) 0.3019(3) 0.0170(7) Uani d . 1 . .
H H8AA 0.5488 -0.0310 0.2644 0.020 Uiso calc R 1 . .
H H8AB 0.4349 -0.0372 0.2631 0.020 Uiso calc R 1 . .
C C9A 0.5352(3) -0.05477(6) 0.3505(3) 0.0225(8) Uani d . 1 . .
H H9AA 0.5494 -0.0645 0.3063 0.027 Uiso calc R 1 . .
H H9AB 0.5978 -0.0523 0.3921 0.027 Uiso calc R 1 . .
C C10A 0.4590(4) -0.06310(6) 0.4006(3) 0.0235(9) Uani d . 1 . .
H H10A 0.3953 -0.0659 0.3674 0.028 Uiso calc R 1 . .
C C11A 0.4722(4) -0.06695(7) 0.4881(3) 0.0264(9) Uani d . 1 . .
H H11A 0.5346 -0.0644 0.5240 0.032 Uiso calc R 1 . .
H H11B 0.4192 -0.0722 0.5136 0.032 Uiso calc R 1 . .
O O1B 0.1456(3) 0.20916(5) 0.1093(2) 0.0339(8) Uani d . 1 . .
O O2B 0.1513(3) 0.18594(5) 0.0112(2) 0.0290(7) Uani d . 1 . .
O O3B 0.1853(3) 0.11707(5) 0.0853(2) 0.0309(8) Uani d . 1 . .
H H3BB 0.1951 0.1051 0.0773 0.046 Uiso calc R 1 . .
O O4B 0.2002(3) 0.10711(5) 0.2301(2) 0.0338(8) Uani d . 1 . .
N N1B 0.1869(3) 0.20140(6) 0.2831(3) 0.0266(8) Uani d . 1 . .
H H1BA 0.1717 0.2107 0.2434 0.032 Uiso calc R 1 . .
N N2B 0.1537(3) 0.19127(6) 0.0896(3) 0.0259(8) Uani d . 1 . .
C C1B 0.1829(3) 0.18234(7) 0.2541(3) 0.0227(9) Uani d . 1 . .
C C2B 0.1676(3) 0.17665(7) 0.1610(3) 0.0218(8) Uani d . 1 . .
C C3B 0.1700(3) 0.15687(7) 0.1344(3) 0.0220(8) Uani d . 1 . .
H H3BA 0.1624 0.1537 0.0733 0.026 Uiso calc R 1 . .
C C4B 0.1837(3) 0.14176(7) 0.1985(3) 0.0247(9) Uani d . 1 . .
C C5B 0.1965(3) 0.14686(7) 0.2908(3) 0.0240(9) Uani d . 1 . .
H H5BA 0.2060 0.1368 0.3343 0.029 Uiso calc R 1 . .
C C6B 0.1952(3) 0.16654(7) 0.3173(3) 0.0253(9) Uani d . 1 . .
H H6BA 0.2027 0.1695 0.3786 0.030 Uiso calc R 1 . .
C C7B 0.1905(3) 0.12053(7) 0.1718(3) 0.0246(9) Uani d . 1 . .
C C8B 0.2151(4) 0.20750(8) 0.3773(3) 0.0308(10) Uani d . 1 . .
H H8BA 0.2706 0.1992 0.4069 0.037 Uiso calc R 1 . .
H H8BB 0.1578 0.2057 0.4086 0.037 Uiso calc R 1 . .
C C9B 0.2469(4) 0.22914(8) 0.3813(4) 0.0347(11) Uani d . 1 . .
H H9BA 0.3024 0.2309 0.3478 0.042 Uiso calc R 1 . .
H H9BB 0.2712 0.2329 0.4436 0.042 Uiso calc R 1 . .
C C10B 0.1595(4) 0.24261(7) 0.3423(3) 0.0286(10) Uani d . 1 . .
H H10B 0.1066 0.2442 0.3749 0.034 Uiso calc R 1 . .
C C11B 0.1537(5) 0.25217(9) 0.2657(4) 0.0429(13) Uani d . 1 . .
H H11C 0.2055 0.2509 0.2316 0.051 Uiso calc R 1 . .
H H11D 0.0978 0.2603 0.2453 0.051 Uiso calc R 1 . .
O O1C 0.4371(3) 0.20715(5) 0.2700(2) 0.0309(8) Uani d . 1 . .
O O2C 0.4437(3) 0.18319(5) 0.3684(2) 0.0276(7) Uani d . 1 . .
O O3C 0.4531(3) 0.11428(5) 0.2970(2) 0.0254(7) Uani d . 1 . .
H H3CB 0.4570 0.1022 0.3063 0.038 Uiso calc R 1 . .
O O4C 0.4392(3) 0.10425(5) 0.1523(2) 0.0272(7) Uani d . 1 . .
N N1C 0.4024(3) 0.19865(6) 0.0965(2) 0.0222(7) Uani d . 1 . .
H H1CA 0.4072 0.2079 0.1367 0.027 Uiso calc R 1 . .
N N2C 0.4381(3) 0.18899(6) 0.2901(3) 0.0222(7) Uani d . 1 . .
C C1C 0.4165(3) 0.17956(6) 0.1254(3) 0.0200(8) Uani d . 1 . .
C C2C 0.4323(3) 0.17402(6) 0.2187(3) 0.0181(7) Uani d . 1 . .
C C3C 0.4406(3) 0.15417(6) 0.2457(3) 0.0181(7) Uani d . 1 . .
H H3CA 0.4494 0.1511 0.3069 0.022 Uiso calc R 1 . .
C C4C 0.4362(3) 0.13885(6) 0.1829(3) 0.0184(7) Uani d . 1 . .
C C5C 0.4237(3) 0.14409(6) 0.0905(3) 0.0190(8) Uani d . 1 . .
H H5CA 0.4219 0.1340 0.0474 0.023 Uiso calc R 1 . .
C C6C 0.4144(3) 0.16358(7) 0.0631(3) 0.0206(8) Uani d . 1 . .
H H6CA 0.4064 0.1665 0.0018 0.025 Uiso calc R 1 . .
C C7C 0.4439(3) 0.11772(6) 0.2093(3) 0.0203(8) Uani d . 1 . .
C C8C 0.3795(4) 0.20470(7) 0.0011(3) 0.0235(9) Uani d . 1 . .
H H8CA 0.3304 0.1956 -0.0321 0.028 Uiso calc R 1 . .
H H8CB 0.4409 0.2043 -0.0255 0.028 Uiso calc R 1 . .
C C9C 0.3365(4) 0.22596(7) -0.0039(3) 0.0257(9) Uani d . 1 . .
H H9CA 0.3147 0.2296 -0.0667 0.031 Uiso calc R 1 . .
H H9CB 0.2774 0.2263 0.0258 0.031 Uiso calc R 1 . .
C C10C 0.4126(4) 0.24106(7) 0.0396(3) 0.0266(9) Uani d . 1 . .
H H10C 0.4656 0.2444 0.0093 0.032 Uiso calc R 1 . .
C C11C 0.4099(5) 0.24996(8) 0.1176(4) 0.0392(12) Uani d . 1 . .
H H11E 0.3580 0.2470 0.1499 0.047 Uiso calc R 1 . .
H H11F 0.4598 0.2592 0.1404 0.047 Uiso calc R 1 . .
O O1D 0.6730(3) 0.17158(5) 0.3481(2) 0.0273(7) Uani d . 1 . .
O O2D 0.6851(3) 0.13975(5) 0.3179(2) 0.0263(7) Uani d . 1 . .
O O3D 0.7302(3) 0.09808(5) 0.6904(2) 0.0242(6) Uani d . 1 . .
H H3DB 0.7386 0.0860 0.6997 0.036 Uiso calc R 1 . .
O O4D 0.7298(2) 0.08858(5) 0.5475(2) 0.0211(6) Uani d . 1 . .
N N1D 0.6674(3) 0.18377(5) 0.5140(3) 0.0239(8) Uani d . 1 . .
H H1DA 0.6628 0.1875 0.4586 0.029 Uiso calc R 1 . .
N N2D 0.6820(3) 0.15353(5) 0.3716(2) 0.0193(7) Uani d . 1 . .
C C1D 0.6813(3) 0.16414(6) 0.5324(3) 0.0191(8) Uani d . 1 . .
C C2D 0.6873(3) 0.14896(7) 0.4670(3) 0.0185(8) Uani d . 1 . .
C C3D 0.7010(3) 0.12866(6) 0.4903(3) 0.0165(7) Uani d . 1 . .
H H3DA 0.7041 0.1191 0.4457 0.020 Uiso calc R 1 . .
C C4D 0.7096(3) 0.12290(6) 0.5797(3) 0.0176(7) Uani d . 1 . .
C C5D 0.7035(3) 0.13769(7) 0.6457(3) 0.0197(8) Uani d . 1 . .
H H5DA 0.7093 0.1339 0.7058 0.024 Uiso calc R 1 . .
C C6D 0.6893(3) 0.15745(7) 0.6238(3) 0.0199(8) Uani d . 1 . .
H H6DA 0.6847 0.1667 0.6692 0.024 Uiso calc R 1 . .
C C7D 0.7249(3) 0.10172(6) 0.6044(3) 0.0191(8) Uani d . 1 . .
C C8D 0.6595(4) 0.19921(7) 0.5817(3) 0.0296(10) Uani d . 1 . .
H H8DA 0.7264 0.2022 0.6153 0.036 Uiso calc R 1 . .
H H8DB 0.6171 0.1945 0.6238 0.036 Uiso calc R 1 . .
C C9D 0.6126(5) 0.21821(8) 0.5334(4) 0.0446(14) Uani d . 1 . .
H H9DA 0.5486 0.2149 0.4954 0.054 Uiso calc R 1 . .
H H9DB 0.5991 0.2280 0.5778 0.054 Uiso calc R 1 . .
C C10D 0.6831(5) 0.22691(9) 0.4773(4) 0.0415(13) Uani d . 1 . .
H H10D 0.7494 0.2296 0.5049 0.050 Uiso calc R 1 . .
C C11D 0.6572(6) 0.23101(10) 0.3901(4) 0.0476(15) Uani d . 1 . .
H H11G 0.5915 0.2284 0.3607 0.057 Uiso calc R 1 . .
H H11H 0.7048 0.2365 0.3584 0.057 Uiso calc R 1 . .
O O1E 0.9368(3) 0.16267(5) 0.5327(2) 0.0292(7) Uani d . 1 . .
O O2E 0.9200(3) 0.19429(5) 0.5618(2) 0.0319(8) Uani d . 1 . .
O O3E 0.8969(3) 0.23643(5) 0.1892(2) 0.0280(7) Uani d . 1 . .
H H3EB 0.8920 0.2485 0.1804 0.042 Uiso calc R 1 . .
O O4E 0.9056(3) 0.24640(5) 0.3334(2) 0.0277(7) Uani d . 1 . .
N N1E 0.9343(3) 0.15003(6) 0.3660(3) 0.0224(7) Uani d . 1 . .
H H1EA 0.9378 0.1462 0.4211 0.027 Uiso calc R 1 . .
N N2E 0.9277(3) 0.18051(6) 0.5081(3) 0.0239(8) Uani d . 1 . .
C C1E 0.9296(3) 0.16985(7) 0.3479(3) 0.0202(8) Uani d . 1 . .
C C2E 0.9259(3) 0.18532(7) 0.4136(3) 0.0206(8) Uani d . 1 . .
C C3E 0.9181(3) 0.20535(7) 0.3901(3) 0.0224(8) Uani d . 1 . .
H H3EA 0.9154 0.2149 0.4345 0.027 Uiso calc R 1 . .
C C4E 0.9143(3) 0.21133(7) 0.3012(3) 0.0245(9) Uani d . 1 . .
C C5E 0.9188(3) 0.19634(7) 0.2340(3) 0.0228(9) Uani d . 1 . .
H H5EA 0.9165 0.2001 0.1741 0.027 Uiso calc R 1 . .
C C6E 0.9265(3) 0.17648(7) 0.2571(3) 0.0230(8) Uani d . 1 . .
H H6EA 0.9299 0.1670 0.2123 0.028 Uiso calc R 1 . .
C C7E 0.9050(3) 0.23280(6) 0.2758(3) 0.0217(8) Uani d . 1 . .
C C8E 0.9334(4) 0.13490(7) 0.2961(3) 0.0271(9) Uani d . 1 . .
H H8EA 0.9950 0.1359 0.2701 0.033 Uiso calc R 1 . .
H H8EB 0.8759 0.1371 0.2484 0.033 Uiso calc R 1 . .
C C9E 0.9262(4) 0.11393(7) 0.3369(3) 0.0298(10) Uani d . 1 . .
H H9EA 0.8621 0.1128 0.3588 0.036 Uiso calc R 1 . .
H H9EB 0.9259 0.1040 0.2895 0.036 Uiso calc R 1 . .
C C10E 1.0104(4) 0.10915(7) 0.4123(4) 0.0310(10) Uani d . 1 . .
H H10E 1.0769 0.1100 0.4017 0.037 Uiso calc R 1 . .
C C11E 0.9950(5) 0.10372(9) 0.4936(4) 0.0404(13) Uani d . 1 . .
H H11I 0.9291 0.1027 0.5058 0.048 Uiso calc R 1 . .
H H11J 1.0500 0.1009 0.5386 0.048 Uiso calc R 1 . .
O O1F 0.1889(3) 0.34007(5) 0.3495(2) 0.0281(7) Uani d . 1 . .
O O2F 0.1725(3) 0.30852(5) 0.3170(2) 0.0294(7) Uani d . 1 . .
O O3F 0.1606(3) 0.26731(5) 0.6860(2) 0.0278(7) Uani d . 1 . .
H H3FB 0.1596 0.2552 0.6942 0.042 Uiso calc R 1 . .
O O4F 0.1696(3) 0.25744(5) 0.5453(2) 0.0277(7) Uani d . 1 . .
N N1F 0.1790(3) 0.35313(5) 0.5138(2) 0.0204(7) Uani d . 1 . .
H H1FA 0.1842 0.3567 0.4597 0.024 Uiso calc R 1 . .
N N2F 0.1788(3) 0.32233(6) 0.3722(3) 0.0236(8) Uani d . 1 . .
C C1F 0.1768(3) 0.33346(6) 0.5321(3) 0.0184(8) Uani d . 1 . .
C C2F 0.1754(3) 0.31797(7) 0.4668(3) 0.0213(8) Uani d . 1 . .
C C3F 0.1717(3) 0.29781(7) 0.4894(3) 0.0222(8) Uani d . 1 . .
H H3FA 0.1704 0.2881 0.4449 0.027 Uiso calc R 1 . .
C C4F 0.1699(4) 0.29217(7) 0.5777(3) 0.0220(8) Uani d . 1 . .
C C5F 0.1712(3) 0.30720(6) 0.6434(3) 0.0214(8) Uani d . 1 . .
H H5FA 0.1688 0.3035 0.7027 0.026 Uiso calc R 1 . .
C C6F 0.1758(3) 0.32710(6) 0.6230(3) 0.0187(8) Uani d . 1 . .
H H6FA 0.1782 0.3366 0.6686 0.022 Uiso calc R 1 . .
C C7F 0.1671(3) 0.27088(6) 0.6022(3) 0.0203(8) Uani d . 1 . .
C C8F 0.1731(3) 0.36891(6) 0.5800(3) 0.0224(8) Uani d . 1 . .
H H8FA 0.2385 0.3704 0.6188 0.027 Uiso calc R 1 . .
H H8FB 0.1232 0.3654 0.6175 0.027 Uiso calc R 1 . .
C C9F 0.1428(3) 0.38856(6) 0.5307(3) 0.0206(8) Uani d . 1 . .
H H9FA 0.0798 0.3866 0.4890 0.025 Uiso calc R 1 . .
H H9FB 0.1309 0.3986 0.5743 0.025 Uiso calc R 1 . .
C C10F 0.2228(4) 0.39591(7) 0.4798(3) 0.0242(9) Uani d . 1 . .
H H10F 0.2876 0.3980 0.5123 0.029 Uiso calc R 1 . .
C C11F 0.2083(4) 0.39967(7) 0.3924(4) 0.0292(10) Uani d . 1 . .
H H11K 0.1444 0.3978 0.3577 0.035 Uiso calc R 1 . .
H H11L 0.2619 0.4042 0.3654 0.035 Uiso calc R 1 . .
O O1G 0.4258(3) 0.32758(5) 0.5320(2) 0.0301(7) Uani d . 1 . .
O O2G 0.4339(3) 0.35946(5) 0.5614(2) 0.0287(7) Uani d . 1 . .
O O4G 0.4637(2) 0.40970(5) 0.3370(2) 0.0236(7) Uani d . 1 . .
O O3G 0.4661(3) 0.39941(5) 0.1950(2) 0.0291(7) Uani d . 1 . .
H H3GB 0.4708 0.4115 0.1868 0.044 Uiso calc R 1 . .
N N1G 0.4256(3) 0.31428(6) 0.3676(3) 0.0261(8) Uani d . 1 . .
H H1GA 0.4226 0.3109 0.4222 0.031 Uiso calc R 1 . .
N N2G 0.4334(3) 0.34537(6) 0.5087(2) 0.0228(7) Uani d . 1 . .
C C1G 0.4356(3) 0.33379(7) 0.3488(3) 0.0221(8) Uani d . 1 . .
C C2G 0.4396(3) 0.34948(6) 0.4150(3) 0.0194(8) Uani d . 1 . .
C C3G 0.4483(3) 0.36957(6) 0.3917(3) 0.0189(8) Uani d . 1 . .
H H3GA 0.4510 0.3795 0.4356 0.023 Uiso calc R 1 . .
C C4G 0.4528(3) 0.37475(7) 0.3034(3) 0.0206(8) Uani d . 1 . .
C C5G 0.4492(3) 0.35973(7) 0.2371(3) 0.0223(8) Uani d . 1 . .
H H5GA 0.4524 0.3633 0.1777 0.027 Uiso calc R 1 . .
C C6G 0.4412(3) 0.34012(7) 0.2590(3) 0.0233(8) Uani d . 1 . .
H H6GA 0.4392 0.3305 0.2140 0.028 Uiso calc R 1 . .
C C7G 0.4614(3) 0.39604(7) 0.2795(3) 0.0220(8) Uani d . 1 . .
C C8G 0.4195(5) 0.29851(8) 0.2980(3) 0.0348(11) Uani d . 1 . .
H H8GA 0.4837 0.2975 0.2762 0.042 Uiso calc R 1 . .
H H8GB 0.3669 0.3018 0.2473 0.042 Uiso calc R 1 . .
C C9G 0.3948(6) 0.27852(10) 0.3394(5) 0.0552(17) Uani d . 1 . .
H H9GA 0.3293 0.2796 0.3589 0.066 Uiso calc R 1 . .
H H9GB 0.3898 0.2682 0.2937 0.066 Uiso calc R 1 . .
C C10G 0.4694(6) 0.27285(10) 0.4144(5) 0.0537(17) Uani d . 1 . .
H H10G 0.5371 0.2724 0.4069 0.064 Uiso calc R 1 . .
C C11G 0.4460(7) 0.26813(10) 0.4959(5) 0.0580(19) Uani d . 1 . .
H H11M 0.3787 0.2685 0.5048 0.070 Uiso calc R 1 . .
H H11N 0.4971 0.2645 0.5431 0.070 Uiso calc R 1 . .
O O1H 0.6949(2) 0.37269(5) 0.1115(2) 0.0233(6) Uani d . 1 . .
O O2H 0.6687(3) 0.34912(5) 0.0112(2) 0.0277(7) Uani d . 1 . .
O O3H 0.6506(3) 0.28037(5) 0.0834(2) 0.0298(7) Uani d . 1 . .
H H3HB 0.6456 0.2683 0.0745 0.045 Uiso calc R 1 . .
O O4H 0.6609(3) 0.27052(5) 0.2283(2) 0.0310(8) Uani d . 1 . .
N N1H 0.7181(3) 0.36459(5) 0.2845(3) 0.0197(7) Uani d . 1 . .
H H1HA 0.7174 0.3739 0.2447 0.024 Uiso calc R 1 . .
N N2H 0.6824(3) 0.35480(5) 0.0906(2) 0.0185(7) Uani d . 1 . .
C C1H 0.7002(3) 0.34570(6) 0.2547(3) 0.0170(7) Uani d . 1 . .
C C2H 0.6824(3) 0.34006(6) 0.1616(3) 0.0185(7) Uani d . 1 . .
C C3H 0.6687(3) 0.32022(7) 0.1345(3) 0.0216(8) Uani d . 1 . .
H H3HA 0.6590 0.3170 0.0734 0.026 Uiso calc R 1 . .
C C4H 0.6694(3) 0.30522(6) 0.1979(3) 0.0215(8) Uani d . 1 . .
C C5H 0.6843(3) 0.31012(7) 0.2905(3) 0.0223(8) Uani d . 1 . .
H H5HA 0.6846 0.3000 0.3332 0.027 Uiso calc R 1 . .
C C6H 0.6984(3) 0.32972(6) 0.3180(3) 0.0199(8) Uani d . 1 . .
H H6HA 0.7071 0.3327 0.3794 0.024 Uiso calc R 1 . .
C C7H 0.6595(4) 0.28398(6) 0.1702(3) 0.0247(9) Uani d . 1 . .
C C8H 0.7385(3) 0.37048(7) 0.3792(3) 0.0223(8) Uani d . 1 . .
H H8HA 0.7837 0.3609 0.4138 0.027 Uiso calc R 1 . .
H H8HB 0.6756 0.3709 0.4035 0.027 Uiso calc R 1 . .
C C9H 0.7880(3) 0.39128(6) 0.3861(3) 0.0200(8) Uani d . 1 . .
H H9HA 0.8056 0.3950 0.4492 0.024 Uiso calc R 1 . .
H H9HB 0.8503 0.3908 0.3608 0.024 Uiso calc R 1 . .
C C10H 0.7186(3) 0.40677(6) 0.3371(3) 0.0210(8) Uani d . 1 . .
H H10H 0.6651 0.4113 0.3642 0.025 Uiso calc R 1 . .
C C11H 0.7283(4) 0.41445(8) 0.2579(4) 0.0310(10) Uani d . 1 . .
H H11O 0.7810 0.4103 0.2289 0.037 Uiso calc R 1 . .
H H11P 0.6824 0.4240 0.2311 0.037 Uiso calc R 1 . .
O O1I 0.9871(3) 0.37631(5) 0.2729(2) 0.0249(7) Uani d . 1 . .
O O2I 0.9665(2) 0.35322(5) 0.3704(2) 0.0252(7) Uani d . 1 . .
O O3I 0.9224(3) 0.28461(5) 0.2946(2) 0.0305(8) Uani d . 1 . .
H H3IB 0.9173 0.2726 0.3031 0.046 Uiso calc R 1 . .
O O4I 0.8981(3) 0.27468(5) 0.1495(2) 0.0325(8) Uani d . 1 . .
N N1I 0.9359(3) 0.36902(5) 0.0990(2) 0.0185(7) Uani d . 1 . .
H H1IA 0.9568 0.3781 0.1385 0.022 Uiso calc R 1 . .
N N2I 0.9692(3) 0.35869(5) 0.2916(2) 0.0180(7) Uani d . 1 . .
C C1I 0.9348(3) 0.34994(6) 0.1276(3) 0.0187(8) Uani d . 1 . .
C C2I 0.9492(3) 0.34421(6) 0.2196(3) 0.0185(8) Uani d . 1 . .
C C3I 0.9418(3) 0.32425(6) 0.2460(3) 0.0193(8) Uani d . 1 . .
H H3IA 0.9500 0.3210 0.3070 0.023 Uiso calc R 1 . .
C C4I 0.9222(3) 0.30932(6) 0.1815(3) 0.0200(8) Uani d . 1 . .
C C5I 0.9102(3) 0.31459(7) 0.0897(3) 0.0238(9) Uani d . 1 . .
H H5IA 0.8977 0.3046 0.0461 0.029 Uiso calc R 1 . .
C C6I 0.9163(3) 0.33419(7) 0.0627(3) 0.0216(8) Uani d . 1 . .
H H6IA 0.9084 0.3372 0.0015 0.026 Uiso calc R 1 . .
C C7I 0.9145(4) 0.28810(7) 0.2073(3) 0.0242(9) Uani d . 1 . .
C C8I 0.9044(3) 0.37542(7) 0.0059(3) 0.0220(8) Uani d . 1 . .
H H8IA 0.8448 0.3679 -0.0214 0.026 Uiso calc R 1 . .
H H8IB 0.9584 0.3728 -0.0285 0.026 Uiso calc R 1 . .
C C9I 0.8800(3) 0.39791(6) 0.0041(3) 0.0222(8) Uani d . 1 . .
H H9IA 0.8532 0.4019 -0.0573 0.027 Uiso calc R 1 . .
H H9IB 0.8280 0.4004 0.0408 0.027 Uiso calc R 1 . .
C C10I 0.9712(3) 0.41012(7) 0.0385(3) 0.0235(9) Uani d . 1 . .
H H10I 1.0231 0.4104 0.0043 0.028 Uiso calc R 1 . .
C C11I 0.9845(4) 0.42081(8) 0.1151(4) 0.0301(10) Uani d . 1 . .
H H11Q 0.9343 0.4209 0.1512 0.036 Uiso calc R 1 . .
H H11R 1.0440 0.4281 0.1321 0.036 Uiso calc R 1 . .
O O1J 0.6912(2) -0.04212(5) 0.6067(2) 0.0218(6) Uani d . 1 . .
O O2J 0.7066(2) -0.01889(5) 0.5094(2) 0.0202(6) Uani d . 1 . .
O O3J 0.7274(3) 0.05019(5) 0.5851(2) 0.0235(6) Uani d . 1 . .
H H3JB 0.7294 0.0623 0.5767 0.035 Uiso calc R 1 . .
O O4J 0.7450(3) 0.05988(5) 0.7296(2) 0.0254(7) Uani d . 1 . .
N N1J 0.7383(3) -0.03462(5) 0.7804(2) 0.0166(6) Uani d . 1 . .
H H1JA 0.7226 -0.0438 0.7405 0.020 Uiso calc R 1 . .
N N2J 0.7042(2) -0.02428(5) 0.5882(2) 0.0153(6) Uani d . 1 . .
C C1J 0.7335(3) -0.01560(6) 0.7525(2) 0.0115(6) Uani d . 1 . .
C C2J 0.7178(3) -0.00976(6) 0.6585(2) 0.0129(7) Uani d . 1 . .
C C3J 0.7194(3) 0.01032(6) 0.6330(3) 0.0142(7) Uani d . 1 . .
H H3JA 0.7106 0.0136 0.5721 0.017 Uiso calc R 1 . .
C C4J 0.7341(3) 0.02532(6) 0.6973(3) 0.0156(7) Uani d . 1 . .
C C5J 0.7469(3) 0.02006(6) 0.7898(3) 0.0163(7) Uani d . 1 . .
H H5JA 0.7555 0.0301 0.8334 0.020 Uiso calc R 1 . .
C C6J 0.7468(3) 0.00046(6) 0.8159(3) 0.0160(7) Uani d . 1 . .
H H6JA 0.7556 -0.0025 0.8772 0.019 Uiso calc R 1 . .
C C7J 0.7362(3) 0.04660(6) 0.6716(3) 0.0166(7) Uani d . 1 . .
C C8J 0.7683(3) -0.04080(7) 0.8742(3) 0.0208(8) Uani d . 1 . .
H H8JA 0.7124 -0.0388 0.9070 0.025 Uiso calc R 1 . .
H H8JB 0.8256 -0.0328 0.9028 0.025 Uiso calc R 1 . .
C C9J 0.7975(3) -0.06297(6) 0.8762(3) 0.0208(8) Uani d . 1 . .
H H9JA 0.8509 -0.0649 0.8405 0.025 Uiso calc R 1 . .
H H9JB 0.8241 -0.0668 0.9379 0.025 Uiso calc R 1 . .
C C10J 0.7098(3) -0.07612(7) 0.8404(3) 0.0247(9) Uani d . 1 . .
H H10J 0.6582 -0.0771 0.8748 0.030 Uiso calc R 1 . .
C C11J 0.6981(4) -0.08646(8) 0.7652(4) 0.0336(11) Uani d . 1 . .
H H11S 0.7476 -0.0860 0.7284 0.040 Uiso calc R 1 . .
H H11T 0.6403 -0.0943 0.7486 0.040 Uiso calc R 1 . .
O O1K 0.4841(2) 0.53994(5) 0.2662(2) 0.0248(7) Uani d . 1 . .
O O2K 0.4993(3) 0.51635(5) 0.3670(2) 0.0246(7) Uani d . 1 . .
O O3K 0.4947(3) 0.44726(5) 0.2956(2) 0.0264(7) Uani d . 1 . .
H H3KB 0.4958 0.4351 0.3047 0.040 Uiso calc R 1 . .
O O4K 0.4824(3) 0.43708(5) 0.1518(3) 0.0308(8) Uani d . 1 . .
N N1K 0.4536(3) 0.53129(5) 0.0940(2) 0.0175(7) Uani d . 1 . .
H H1KA 0.4580 0.5406 0.1340 0.021 Uiso calc R 1 . .
N N2K 0.4897(2) 0.52186(6) 0.2871(2) 0.0169(6) Uani d . 1 . .
C C1K 0.4668(3) 0.51243(6) 0.1231(3) 0.0147(7) Uani d . 1 . .
C C2K 0.4841(3) 0.50701(6) 0.2170(3) 0.0156(7) Uani d . 1 . .
C C3K 0.4928(3) 0.48703(6) 0.2444(3) 0.0151(7) Uani d . 1 . .
H H3KA 0.5037 0.4840 0.3057 0.018 Uiso calc R 1 . .
C C4K 0.4854(3) 0.47175(6) 0.1821(3) 0.0167(7) Uani d . 1 . .
C C5K 0.4724(3) 0.47678(6) 0.0893(3) 0.0176(7) Uani d . 1 . .
H H5KA 0.4694 0.4666 0.0466 0.021 Uiso calc R 1 . .
C C6K 0.4642(3) 0.49629(6) 0.0614(2) 0.0158(7) Uani d . 1 . .
H H6KA 0.4568 0.4991 -0.0001 0.019 Uiso calc R 1 . .
C C7K 0.4884(3) 0.45065(7) 0.2100(3) 0.0191(8) Uani d . 1 . .
C C8K 0.4319(3) 0.53727(6) -0.0015(3) 0.0183(7) Uani d . 1 . .
H H8KA 0.3837 0.5280 -0.0351 0.022 Uiso calc R 1 . .
H H8KB 0.4939 0.5369 -0.0272 0.022 Uiso calc R 1 . .
C C9K 0.3878(3) 0.55848(7) -0.0079(3) 0.0213(8) Uani d . 1 . .
H H9KA 0.3693 0.5622 -0.0710 0.026 Uiso calc R 1 . .
H H9KB 0.3266 0.5587 0.0190 0.026 Uiso calc R 1 . .
C C10K 0.4616(3) 0.57339(7) 0.0388(3) 0.0264(9) Uani d . 1 . .
H H10K 0.5154 0.5772 0.0103 0.032 Uiso calc R 1 . .
C C11K 0.4558(4) 0.58158(8) 0.1179(4) 0.0353(11) Uani d . 1 . .
H H11U 0.4030 0.5781 0.1482 0.042 Uiso calc R 1 . .
H H11V 0.5046 0.5908 0.1433 0.042 Uiso calc R 1 . .
O O1L 0.2305(3) -0.00317(5) -0.1522(2) 0.0248(7) Uani d . 1 . .
O O2L 0.2347(3) 0.02862(5) -0.1806(2) 0.0273(7) Uani d . 1 . .
O O4L 0.2148(2) 0.07949(5) 0.0451(2) 0.0256(7) Uani d . 1 . .
O O3L 0.2203(3) 0.06950(5) 0.1883(2) 0.0277(7) Uani d . 1 . .
H H3LB 0.2187 0.0816 0.1966 0.042 Uiso calc R 1 . .
N N1L 0.2342(3) -0.01613(5) 0.0147(2) 0.0182(7) Uani d . 1 . .
H H1LA 0.2352 -0.0198 -0.0401 0.022 Uiso calc R 1 . .
N N2L 0.2309(3) 0.01460(5) -0.1266(2) 0.0182(7) Uani d . 1 . .
C C1L 0.2281(3) 0.00347(6) 0.0321(3) 0.0161(7) Uani d . 1 . .
C C2L 0.2269(3) 0.01911(6) -0.0334(3) 0.0166(7) Uani d . 1 . .
C C3L 0.2234(3) 0.03931(6) -0.0102(3) 0.0177(8) Uani d . 1 . .
H H3LA 0.2223 0.0491 -0.0543 0.021 Uiso calc R 1 . .
C C4L 0.2214(3) 0.04480(6) 0.0785(3) 0.0160(7) Uani d . 1 . .
C C5L 0.2211(3) 0.02969(6) 0.1438(3) 0.0179(8) Uani d . 1 . .
H H5LA 0.2185 0.0333 0.2032 0.021 Uiso calc R 1 . .
C C6L 0.2246(3) 0.00993(7) 0.1218(3) 0.0188(8) Uani d . 1 . .
H H6LA 0.2247 0.0004 0.1669 0.023 Uiso calc R 1 . .
C C7L 0.2189(3) 0.06601(6) 0.1037(3) 0.0184(7) Uani d . 1 . .
C C8L 0.2391(3) -0.03163(7) 0.0840(3) 0.0217(8) Uani d . 1 . .
H H8LA 0.1769 -0.0315 0.1094 0.026 Uiso calc R 1 . .
H H8LB 0.2954 -0.0289 0.1322 0.026 Uiso calc R 1 . .
C C9L 0.2532(4) -0.05211(7) 0.0439(3) 0.0291(10) Uani d . 1 . .
H H9LA 0.3177 -0.0523 0.0222 0.035 Uiso calc R 1 . .
H H9LB 0.2563 -0.0621 0.0912 0.035 Uiso calc R 1 . .
C C10L 0.1710(4) -0.05764(8) -0.0316(4) 0.0318(11) Uani d . 1 . .
H H10L 0.1049 -0.0579 -0.0197 0.038 Uiso calc R 1 . .
C C11L 0.1844(5) -0.06217(9) -0.1135(4) 0.0395(13) Uani d . 1 . .
H H11W 0.2495 -0.0621 -0.1281 0.047 Uiso calc R 1 . .
H H11X 0.1290 -0.0655 -0.1572 0.047 Uiso calc R 1 . .

loop_
_atom_site_aniso_label
_atom_site_aniso_U_11
_atom_site_aniso_U_22
_atom_site_aniso_U_33
_atom_site_aniso_U_12
_atom_site_aniso_U_13
_atom_site_aniso_U_23
O1A 0.0284(16) 0.0177(14) 0.0163(15) 0.0009(11) 0.0062(11) 0.0026(11)
O2A 0.0267(15) 0.0179(14) 0.0146(14) 0.0035(11) 0.0031(11) -0.0001(11)
O3A 0.0347(17) 0.0170(14) 0.0172(14) 0.0002(12) 0.0084(12) 0.0030(11)
O4A 0.0266(15) 0.0151(13) 0.0193(14) 0.0011(11) 0.0066(11) -0.0014(11)
N1A 0.0199(16) 0.0136(15) 0.0124(16) 0.0004(12) 0.0019(12) 0.0006(11)
N2A 0.0163(15) 0.0151(15) 0.0104(15) 0.0007(11) 0.0028(11) -0.0020(11)
C1A 0.0128(16) 0.0147(17) 0.0132(17) -0.0003(12) 0.0030(12) -0.0016(13)
C2A 0.0150(16) 0.0120(16) 0.0118(17) -0.0010(12) 0.0040(13) -0.0002(12)
C3A 0.0161(17) 0.0129(16) 0.0096(16) -0.0007(12) 0.0026(12) -0.0022(12)
C4A 0.0143(16) 0.0120(16) 0.0144(18) 0.0007(12) 0.0020(13) 0.0020(13)
C5A 0.0174(17) 0.0153(17) 0.0107(17) 0.0007(13) 0.0050(13) 0.0023(13)
C6A 0.0189(18) 0.0142(17) 0.0145(19) -0.0008(13) 0.0044(13) -0.0018(13)
C7A 0.0168(17) 0.0184(18) 0.0148(18) -0.0016(13) 0.0059(13) 0.0018(13)
C8A 0.0208(19) 0.0176(18) 0.0134(18) -0.0004(14) 0.0053(14) -0.0028(13)
C9A 0.026(2) 0.0182(19) 0.024(2) 0.0037(15) 0.0068(16) 0.0008(15)
C10A 0.028(2) 0.0145(18) 0.027(2) -0.0028(15) 0.0034(17) -0.0013(15)
C11A 0.031(2) 0.024(2) 0.025(2) -0.0019(17) 0.0085(18) 0.0016(17)
O1B 0.055(2) 0.0258(17) 0.0205(18) -0.0025(15) 0.0039(15) 0.0023(13)
O2B 0.0396(19) 0.0329(18) 0.0142(15) 0.0002(14) 0.0034(13) -0.0018(12)
O3B 0.042(2) 0.0278(17) 0.0241(17) 0.0009(15) 0.0092(14) -0.0020(13)
O4B 0.052(2) 0.0238(16) 0.0250(17) 0.0044(15) 0.0064(15) 0.0007(13)
N1B 0.035(2) 0.0255(19) 0.0183(19) -0.0018(15) 0.0013(15) -0.0035(14)
N2B 0.0268(19) 0.032(2) 0.0174(18) 0.0015(15) 0.0005(14) 0.0004(15)
C1B 0.023(2) 0.033(2) 0.0122(18) -0.0021(16) 0.0026(14) -0.0018(15)
C2B 0.022(2) 0.027(2) 0.0162(19) -0.0031(16) 0.0018(15) -0.0005(15)
C3B 0.0191(19) 0.029(2) 0.0174(19) -0.0033(16) 0.0013(14) -0.0022(15)
C4B 0.020(2) 0.029(2) 0.024(2) -0.0029(16) 0.0023(16) -0.0012(16)
C5B 0.023(2) 0.033(2) 0.0162(19) -0.0031(17) 0.0025(15) -0.0015(16)
C6B 0.024(2) 0.031(2) 0.020(2) -0.0076(17) 0.0024(16) -0.0025(17)
C7B 0.021(2) 0.028(2) 0.025(2) -0.0013(16) 0.0047(16) -0.0011(16)
C8B 0.037(3) 0.039(3) 0.016(2) 0.002(2) 0.0010(17) -0.0082(18)
C9B 0.036(3) 0.043(3) 0.026(2) -0.003(2) 0.0057(19) -0.015(2)
C10B 0.033(2) 0.027(2) 0.026(2) -0.0045(18) 0.0051(18) -0.0105(18)
C11B 0.039(3) 0.049(3) 0.039(3) -0.011(2) 0.004(2) 0.006(2)
O1C 0.053(2) 0.0191(16) 0.0193(17) 0.0006(14) 0.0014(14) -0.0019(12)
O2C 0.044(2) 0.0255(16) 0.0123(15) -0.0013(14) 0.0026(13) -0.0019(12)
O3C 0.0407(19) 0.0181(14) 0.0173(15) -0.0005(13) 0.0051(13) 0.0016(11)
O4C 0.046(2) 0.0169(14) 0.0200(15) 0.0008(13) 0.0081(14) -0.0003(11)
N1C 0.0298(19) 0.0221(18) 0.0131(17) 0.0006(14) -0.0011(13) 0.0014(13)
N2C 0.0295(19) 0.0201(17) 0.0159(17) 0.0000(14) 0.0010(13) -0.0003(13)
C1C 0.0185(19) 0.0205(19) 0.020(2) -0.0003(14) -0.0011(14) 0.0010(15)
C2C 0.0179(18) 0.0214(19) 0.0137(18) 0.0005(14) -0.0010(13) -0.0028(14)
C3C 0.0171(18) 0.025(2) 0.0118(17) 0.0001(14) 0.0007(13) -0.0007(14)
C4C 0.0168(18) 0.0185(18) 0.0202(19) -0.0025(14) 0.0040(14) -0.0005(14)
C5C 0.0209(19) 0.0200(19) 0.0167(19) 0.0013(14) 0.0053(14) -0.0021(14)
C6C 0.026(2) 0.024(2) 0.0113(17) 0.0000(16) 0.0019(14) -0.0012(14)
C7C 0.0202(19) 0.0203(19) 0.0200(19) 0.0004(15) 0.0024(15) 0.0006(14)
C8C 0.036(2) 0.021(2) 0.0124(19) -0.0035(17) 0.0027(16) 0.0028(14)
C9C 0.032(2) 0.025(2) 0.019(2) 0.0000(17) 0.0002(16) 0.0059(16)
C10C 0.030(2) 0.018(2) 0.029(2) 0.0019(16) -0.0010(17) 0.0039(17)
C11C 0.043(3) 0.035(3) 0.037(3) 0.003(2) 0.000(2) -0.008(2)
O1D 0.043(2) 0.0209(15) 0.0182(16) -0.0040(13) 0.0069(13) 0.0036(12)
O2D 0.0356(18) 0.0252(16) 0.0180(15) -0.0035(13) 0.0044(12) -0.0039(12)
O3D 0.0329(17) 0.0230(15) 0.0166(15) 0.0005(13) 0.0042(12) 0.0019(11)
O4D 0.0269(16) 0.0188(14) 0.0176(15) 0.0028(11) 0.0037(11) -0.0007(11)
N1D 0.038(2) 0.0195(17) 0.0149(17) -0.0031(15) 0.0046(14) -0.0009(13)
N2D 0.0230(17) 0.0188(16) 0.0157(17) -0.0042(13) 0.0018(13) -0.0014(12)
C1D 0.0194(19) 0.0182(18) 0.020(2) -0.0046(14) 0.0049(15) -0.0013(14)
C2D 0.0183(18) 0.024(2) 0.0127(18) -0.0010(14) 0.0015(14) -0.0007(14)
C3D 0.0123(17) 0.0176(18) 0.0194(19) -0.0016(13) 0.0015(13) -0.0015(14)
C4D 0.0155(17) 0.0173(18) 0.0197(19) -0.0005(14) 0.0023(14) -0.0012(14)
C5D 0.0152(18) 0.025(2) 0.018(2) -0.0033(15) -0.0004(14) -0.0007(15)
C6D 0.0188(18) 0.026(2) 0.0140(18) -0.0043(15) 0.0014(14) -0.0014(15)
C7D 0.0141(17) 0.0228(19) 0.021(2) -0.0001(14) 0.0054(14) -0.0026(15)
C8D 0.049(3) 0.019(2) 0.021(2) -0.0059(19) 0.0079(19) -0.0018(16)
C9D 0.068(4) 0.037(3) 0.031(3) -0.005(3) 0.015(3) -0.006(2)
C10D 0.052(3) 0.039(3) 0.033(3) -0.018(3) 0.004(2) -0.001(2)
C11D 0.070(4) 0.045(3) 0.030(3) -0.009(3) 0.013(3) 0.005(3)
O1E 0.044(2) 0.0240(17) 0.0203(16) -0.0058(14) 0.0077(14) 0.0004(13)
O2E 0.048(2) 0.0303(18) 0.0170(16) -0.0088(15) 0.0059(14) -0.0063(13)
O3E 0.0410(19) 0.0214(16) 0.0210(16) 0.0018(13) 0.0032(13) 0.0016(12)
O4E 0.0409(19) 0.0202(15) 0.0239(17) 0.0034(13) 0.0109(14) -0.0020(12)
N1E 0.0270(19) 0.0189(17) 0.0206(18) -0.0020(14) 0.0017(14) -0.0031(13)
N2E 0.0252(18) 0.0263(19) 0.0185(18) -0.0045(14) -0.0016(14) -0.0034(14)
C1E 0.0182(19) 0.022(2) 0.020(2) -0.0044(15) 0.0021(14) -0.0019(15)
C2E 0.021(2) 0.022(2) 0.018(2) -0.0012(15) 0.0021(15) -0.0004(15)
C3E 0.022(2) 0.029(2) 0.015(2) -0.0044(16) 0.0010(15) -0.0026(16)
C4E 0.028(2) 0.023(2) 0.021(2) 0.0012(16) 0.0015(16) 0.0004(16)
C5E 0.034(2) 0.022(2) 0.0115(19) 0.0008(16) 0.0014(15) -0.0007(15)
C6E 0.027(2) 0.022(2) 0.019(2) -0.0020(16) 0.0026(16) -0.0011(16)
C7E 0.029(2) 0.021(2) 0.0156(19) -0.0013(16) 0.0022(15) 0.0025(15)
C8E 0.033(2) 0.025(2) 0.024(2) -0.0038(18) 0.0051(18) -0.0059(17)
C9E 0.036(3) 0.024(2) 0.031(2) -0.0097(18) 0.0103(19) -0.0090(17)
C10E 0.035(3) 0.018(2) 0.043(3) 0.0016(18) 0.014(2) 0.0043(18)
C11E 0.049(3) 0.041(3) 0.032(3) -0.005(2) 0.008(2) 0.000(2)
O1F 0.042(2) 0.0228(16) 0.0207(16) -0.0007(14) 0.0095(14) 0.0061(13)
O2F 0.044(2) 0.0303(18) 0.0144(15) -0.0058(15) 0.0046(13) -0.0075(12)
O3F 0.047(2) 0.0190(15) 0.0183(16) -0.0027(13) 0.0084(14) 0.0034(12)
O4F 0.043(2) 0.0189(15) 0.0206(16) -0.0015(13) 0.0049(13) -0.0017(12)
N1F 0.0278(18) 0.0176(16) 0.0169(17) -0.0007(13) 0.0067(13) 0.0001(12)
N2F 0.0234(18) 0.029(2) 0.0197(19) -0.0005(14) 0.0062(14) 0.0040(14)
C1F 0.0192(18) 0.0204(19) 0.0152(19) 0.0005(14) 0.0019(14) 0.0020(14)
C2F 0.023(2) 0.026(2) 0.0142(19) 0.0001(16) 0.0025(14) 0.0017(15)
C3F 0.021(2) 0.020(2) 0.024(2) -0.0023(15) 0.0030(16) 0.0019(16)
C4F 0.031(2) 0.024(2) 0.0113(18) -0.0021(16) 0.0044(15) -0.0032(15)
C5F 0.031(2) 0.020(2) 0.0122(19) -0.0016(16) 0.0011(15) -0.0027(14)
C6F 0.0215(19) 0.0216(19) 0.0126(18) 0.0022(15) 0.0021(14) 0.0041(14)
C7F 0.029(2) 0.0159(18) 0.0164(19) 0.0030(15) 0.0038(15) 0.0019(14)
C8F 0.028(2) 0.021(2) 0.0188(19) -0.0008(16) 0.0078(16) 0.0008(15)
C9F 0.030(2) 0.0165(17) 0.0173(18) 0.0013(15) 0.0084(15) 0.0018(13)
C10F 0.028(2) 0.024(2) 0.021(2) -0.0046(17) 0.0053(16) 0.0016(15)
C11F 0.031(2) 0.028(2) 0.031(3) -0.0020(18) 0.0084(19) 0.0032(18)
O1G 0.040(2) 0.0308(18) 0.0200(17) -0.0060(14) 0.0064(14) -0.0004(13)
O2G 0.0388(19) 0.0277(16) 0.0194(16) -0.0006(14) 0.0040(13) -0.0038(12)
O4G 0.0254(16) 0.0211(15) 0.0253(16) -0.0008(12) 0.0070(12) -0.0039(12)
O3G 0.0375(19) 0.0282(17) 0.0236(17) -0.0035(14) 0.0110(14) 0.0039(13)
N1G 0.035(2) 0.0245(18) 0.0182(18) -0.0031(15) 0.0022(15) -0.0009(14)
N2G 0.0249(18) 0.0288(19) 0.0137(17) -0.0020(14) 0.0007(13) -0.0030(13)
C1G 0.0180(19) 0.025(2) 0.022(2) 0.0000(15) 0.0000(15) -0.0020(16)
C2G 0.0221(19) 0.0218(19) 0.0142(18) -0.0002(15) 0.0034(14) 0.0003(14)
C3G 0.0174(18) 0.024(2) 0.0150(18) 0.0011(15) 0.0022(14) -0.0049(14)
C4G 0.0157(18) 0.024(2) 0.022(2) 0.0016(15) 0.0026(15) 0.0045(15)
C5G 0.020(2) 0.029(2) 0.018(2) 0.0043(16) 0.0038(15) 0.0023(16)
C6G 0.024(2) 0.028(2) 0.018(2) 0.0022(17) 0.0047(16) -0.0037(16)
C7G 0.0145(17) 0.030(2) 0.023(2) 0.0005(15) 0.0061(15) 0.0000(16)
C8G 0.053(3) 0.028(2) 0.024(2) -0.007(2) 0.009(2) -0.0054(18)
C9G 0.072(5) 0.046(3) 0.051(4) -0.023(3) 0.018(3) -0.013(3)
C10G 0.067(5) 0.036(3) 0.062(4) -0.013(3) 0.023(4) -0.003(3)
C11G 0.097(6) 0.046(4) 0.033(3) -0.019(4) 0.015(3) 0.001(3)
O1H 0.0326(17) 0.0159(14) 0.0209(16) -0.0022(12) 0.0025(12) -0.0001(11)
O2H 0.042(2) 0.0261(16) 0.0149(15) 0.0049(14) 0.0041(13) -0.0010(12)
O3H 0.048(2) 0.0200(16) 0.0207(17) -0.0012(14) 0.0049(14) -0.0063(12)
O4H 0.055(2) 0.0154(15) 0.0228(17) -0.0018(14) 0.0068(15) 0.0016(12)
N1H 0.0261(18) 0.0141(15) 0.0184(17) 0.0007(13) 0.0023(13) -0.0007(12)
N2H 0.0167(16) 0.0203(17) 0.0187(17) 0.0030(12) 0.0037(12) 0.0041(13)
C1H 0.0155(17) 0.0198(19) 0.0159(18) 0.0025(14) 0.0033(14) -0.0008(14)
C2H 0.0178(18) 0.0207(19) 0.0168(19) 0.0010(14) 0.0025(14) 0.0002(14)
C3H 0.021(2) 0.022(2) 0.021(2) -0.0001(15) 0.0034(15) -0.0037(16)
C4H 0.026(2) 0.0173(19) 0.020(2) -0.0012(15) 0.0024(15) -0.0024(15)
C5H 0.026(2) 0.024(2) 0.017(2) -0.0019(16) 0.0030(15) -0.0001(15)
C6H 0.0206(19) 0.0195(19) 0.019(2) -0.0006(15) 0.0022(15) -0.0011(15)
C7H 0.036(2) 0.0172(19) 0.020(2) -0.0011(17) 0.0038(17) -0.0026(15)
C8H 0.026(2) 0.024(2) 0.017(2) -0.0011(16) 0.0038(15) -0.0037(15)
C9H 0.0169(18) 0.0203(19) 0.021(2) 0.0015(14) -0.0010(14) -0.0058(15)
C10H 0.0157(18) 0.0174(19) 0.029(2) -0.0017(14) 0.0007(15) -0.0062(16)
C11H 0.025(2) 0.028(2) 0.039(3) 0.0005(18) 0.0025(19) 0.007(2)
O1I 0.0305(17) 0.0222(16) 0.0217(17) -0.0039(12) 0.0038(13) 0.0016(12)
O2I 0.0304(17) 0.0309(17) 0.0151(15) -0.0009(13) 0.0061(12) 0.0012(12)
O3I 0.054(2) 0.0197(16) 0.0170(16) 0.0025(14) 0.0051(14) 0.0039(12)
O4I 0.053(2) 0.0204(16) 0.0222(17) 0.0065(14) 0.0012(15) 0.0009(12)
N1I 0.0218(17) 0.0178(16) 0.0155(16) 0.0002(13) 0.0022(12) 0.0035(12)
N2I 0.0187(16) 0.0168(16) 0.0181(17) 0.0014(12) 0.0021(12) 0.0002(12)
C1I 0.0170(18) 0.0170(18) 0.023(2) 0.0007(14) 0.0051(15) 0.0016(14)
C2I 0.0176(18) 0.0194(19) 0.019(2) 0.0010(14) 0.0048(14) -0.0023(14)
C3I 0.0202(19) 0.023(2) 0.0147(18) 0.0011(15) 0.0039(14) 0.0012(15)
C4I 0.026(2) 0.0194(19) 0.0145(18) 0.0011(15) 0.0019(14) 0.0019(14)
C5I 0.031(2) 0.0182(19) 0.021(2) 0.0058(16) 0.0000(16) -0.0032(15)
C6I 0.025(2) 0.025(2) 0.0143(19) 0.0044(16) 0.0005(15) -0.0008(15)
C7I 0.032(2) 0.021(2) 0.020(2) 0.0041(17) 0.0032(16) 0.0032(15)
C8I 0.026(2) 0.021(2) 0.019(2) -0.0027(16) 0.0043(16) 0.0040(15)
C9I 0.021(2) 0.022(2) 0.023(2) 0.0034(15) 0.0013(15) 0.0056(15)
C10I 0.022(2) 0.025(2) 0.024(2) 0.0057(16) 0.0068(16) 0.0062(16)
C11I 0.023(2) 0.033(2) 0.035(3) -0.0002(18) 0.0035(18) 0.000(2)
O1J 0.0294(16) 0.0182(14) 0.0183(15) -0.0017(12) 0.0059(12) -0.0008(11)
O2J 0.0287(16) 0.0217(15) 0.0101(14) 0.0009(12) 0.0034(11) 0.0001(11)
O3J 0.0353(17) 0.0175(14) 0.0182(15) 0.0012(12) 0.0054(12) 0.0020(11)
O4J 0.0366(18) 0.0218(15) 0.0175(15) -0.0005(13) 0.0038(13) -0.0030(11)
N1J 0.0199(16) 0.0186(16) 0.0111(15) -0.0005(12) 0.0022(12) 0.0032(12)
N2J 0.0119(14) 0.0232(17) 0.0109(15) -0.0011(12) 0.0022(11) 0.0001(12)
C1J 0.0101(15) 0.0185(17) 0.0051(15) 0.0022(12) -0.0007(11) 0.0037(12)
C2J 0.0161(17) 0.0169(17) 0.0056(16) -0.0008(13) 0.0009(12) 0.0009(12)
C3J 0.0158(17) 0.0147(17) 0.0123(18) 0.0004(13) 0.0027(13) 0.0023(13)
C4J 0.0163(17) 0.0175(18) 0.0133(18) 0.0027(13) 0.0036(13) 0.0024(13)
C5J 0.0161(17) 0.0239(19) 0.0089(17) 0.0025(14) 0.0019(13) 0.0016(14)
C6J 0.0168(17) 0.0196(18) 0.0111(17) 0.0003(14) 0.0012(13) 0.0017(13)
C7J 0.0183(18) 0.0155(17) 0.0165(19) 0.0030(14) 0.0044(14) 0.0030(13)
C8J 0.025(2) 0.025(2) 0.0111(18) -0.0002(16) -0.0018(14) 0.0051(14)
C9J 0.0167(18) 0.024(2) 0.022(2) -0.0012(14) 0.0038(14) 0.0061(15)
C10J 0.0171(19) 0.031(2) 0.026(2) 0.0026(16) 0.0030(16) 0.0115(17)
C11J 0.030(2) 0.037(3) 0.032(3) 0.004(2) 0.001(2) -0.003(2)
O1K 0.0300(17) 0.0266(16) 0.0162(15) 0.0047(13) -0.0005(12) 0.0001(12)
O2K 0.0327(17) 0.0300(17) 0.0114(15) -0.0044(13) 0.0046(12) 0.0016(12)
O3K 0.0345(18) 0.0232(16) 0.0219(17) -0.0031(13) 0.0055(13) 0.0038(12)
O4K 0.042(2) 0.0253(17) 0.0264(18) 0.0028(14) 0.0090(15) 0.0015(13)
N1K 0.0226(17) 0.0216(17) 0.0085(15) 0.0026(13) 0.0029(12) 0.0007(12)
N2K 0.0145(15) 0.0263(17) 0.0096(15) -0.0001(12) 0.0015(11) 0.0004(12)
C1K 0.0101(16) 0.0221(18) 0.0120(17) 0.0011(13) 0.0024(12) -0.0007(13)
C2K 0.0189(18) 0.0204(18) 0.0079(16) 0.0012(14) 0.0032(13) -0.0011(13)
C3K 0.0130(16) 0.0219(19) 0.0107(17) 0.0014(13) 0.0029(12) -0.0014(13)
C4K 0.0141(17) 0.0233(19) 0.0136(18) 0.0034(14) 0.0051(13) 0.0024(14)
C5K 0.0177(18) 0.0218(19) 0.0133(18) 0.0044(14) 0.0028(13) 0.0005(14)
C6K 0.0200(18) 0.0230(19) 0.0043(15) 0.0044(14) 0.0018(12) -0.0013(13)
C7K 0.0149(17) 0.027(2) 0.0151(18) 0.0032(15) 0.0029(13) -0.0005(15)
C8K 0.0227(19) 0.0211(19) 0.0104(17) -0.0020(15) 0.0010(14) 0.0002(13)
C9K 0.0184(18) 0.026(2) 0.020(2) 0.0017(15) 0.0042(14) 0.0042(15)
C10K 0.020(2) 0.030(2) 0.028(2) -0.0015(17) 0.0014(17) 0.0022(18)
C11K 0.034(3) 0.037(3) 0.032(3) 0.009(2) -0.002(2) -0.009(2)
O1L 0.0336(17) 0.0234(16) 0.0185(16) 0.0028(13) 0.0075(13) -0.0003(12)
O2L 0.0363(18) 0.0284(17) 0.0184(16) -0.0001(14) 0.0085(13) 0.0079(13)
O4L 0.0267(16) 0.0218(15) 0.0293(18) -0.0030(12) 0.0075(13) 0.0026(12)
O3L 0.0333(18) 0.0280(17) 0.0223(16) 0.0010(13) 0.0066(13) -0.0019(12)
N1L 0.0202(17) 0.0203(17) 0.0142(16) 0.0037(13) 0.0035(12) 0.0041(12)
N2L 0.0178(16) 0.0224(17) 0.0149(17) 0.0008(13) 0.0041(12) 0.0007(13)
C1L 0.0125(16) 0.0208(19) 0.0151(18) 0.0011(13) 0.0026(13) 0.0040(14)
C2L 0.0131(17) 0.025(2) 0.0119(18) 0.0004(14) 0.0028(13) 0.0033(14)
C3L 0.0146(17) 0.0169(18) 0.022(2) -0.0002(13) 0.0054(14) 0.0041(14)
C4L 0.0115(16) 0.0207(18) 0.0164(18) 0.0009(13) 0.0044(13) 0.0032(14)
C5L 0.0124(16) 0.024(2) 0.0174(19) -0.0019(14) 0.0027(13) 0.0027(15)
C6L 0.0191(18) 0.024(2) 0.0137(19) -0.0004(15) 0.0029(14) 0.0042(15)
C7L 0.0131(17) 0.0213(19) 0.0216(19) 0.0002(14) 0.0054(14) 0.0009(15)
C8L 0.025(2) 0.022(2) 0.019(2) 0.0035(16) 0.0065(15) 0.0071(15)
C9L 0.035(2) 0.023(2) 0.032(3) 0.0109(18) 0.016(2) 0.0112(18)
C10L 0.029(2) 0.026(2) 0.042(3) 0.0001(18) 0.014(2) -0.001(2)
C11L 0.042(3) 0.031(3) 0.045(3) 0.004(2) 0.009(2) -0.002(2)

loop_
_atom_type_symbol
_atom_type_description
_atom_type_scat_dispersion_real
_atom_type_scat_dispersion_imag
_atom_type_scat_source
C C 0.0033 0.0016 'International Tables Vol C Tables 4.2.6.8 and 6.1.1.4'
H H 0.0000 0.0000 'International Tables Vol C Tables 4.2.6.8 and 6.1.1.4'
N N 0.0061 0.0033 'International Tables Vol C Tables 4.2.6.8 and 6.1.1.4'
O O 0.0106 0.0060 'International Tables Vol C Tables 4.2.6.8 and 6.1.1.4'

loop_
_geom_angle_atom_site_label_1
_geom_angle_atom_site_label_2
_geom_angle_atom_site_label_3
_geom_angle_site_symmetry_1
_geom_angle_site_symmetry_3
_geom_angle
_geom_angle_publ_flag
C7A O3A H3AB . . 109.5 ?
C1A N1A C8A . . 123.5(3) ?
C1A N1A H1AA . . 118.2 ?
C8A N1A H1AA . . 118.2 ?
O2A N2A O1A . . 121.1(3) ?
O2A N2A C2A . . 119.3(3) ?
O1A N2A C2A . . 119.6(3) ?
N1A C1A C6A . . 120.7(4) ?
N1A C1A C2A . . 123.9(4) ?
C6A C1A C2A . . 115.4(3) ?
C3A C2A N2A . . 116.7(3) ?
C3A C2A C1A . . 121.6(4) ?
N2A C2A C1A . . 121.7(3) ?
C4A C3A C2A . . 120.3(3) ?
C4A C3A H3AA . . 119.9 ?
C2A C3A H3AA . . 119.9 ?
C3A C4A C5A . . 119.7(3) ?
C3A C4A C7A . . 119.8(3) ?
C5A C4A C7A . . 120.5(3) ?
C6A C5A C4A . . 120.0(4) ?
C6A C5A H5AA . . 120.0 ?
C4A C5A H5AA . . 120.0 ?
C5A C6A C1A . . 123.0(4) ?
C5A C6A H6AA . . 118.5 ?
C1A C6A H6AA . . 118.5 ?
O4A C7A O3A . . 124.5(4) ?
O4A C7A C4A . . 121.7(4) ?
O3A C7A C4A . . 113.8(3) ?
N1A C8A C9A . . 109.4(3) ?
N1A C8A H8AA . . 109.8 ?
C9A C8A H8AA . . 109.8 ?
N1A C8A H8AB . . 109.8 ?
C9A C8A H8AB . . 109.8 ?
H8AA C8A H8AB . . 108.2 ?
C10A C9A C8A . . 112.5(4) ?
C10A C9A H9AA . . 109.1 ?
C8A C9A H9AA . . 109.1 ?
C10A C9A H9AB . . 109.1 ?
C8A C9A H9AB . . 109.1 ?
H9AA C9A H9AB . . 107.8 ?
C11A C10A C9A . . 126.4(5) ?
C11A C10A H10A . . 116.8 ?
C9A C10A H10A . . 116.8 ?
C10A C11A H11A . . 120.0 ?
C10A C11A H11B . . 120.0 ?
H11A C11A H11B . . 120.0 ?
C7B O3B H3BB . . 109.5 ?
C1B N1B C8B . . 124.7(4) ?
C1B N1B H1BA . . 117.7 ?
C8B N1B H1BA . . 117.7 ?
O2B N2B O1B . . 121.4(4) ?
O2B N2B C2B . . 119.9(4) ?
O1B N2B C2B . . 118.7(4) ?
N1B C1B C6B . . 119.8(4) ?
N1B C1B C2B . . 124.1(4) ?
C6B C1B C2B . . 116.2(4) ?
C3B C2B C1B . . 122.0(4) ?
C3B C2B N2B . . 116.1(4) ?
C1B C2B N2B . . 121.9(4) ?
C2B C3B C4B . . 120.1(4) ?
C2B C3B H3BA . . 119.9 ?
C4B C3B H3BA . . 119.9 ?
C3B C4B C5B . . 119.2(4) ?
C3B C4B C7B . . 121.1(4) ?
C5B C4B C7B . . 119.6(4) ?
C6B C5B C4B . . 120.7(4) ?
C6B C5B H5BA . . 119.7 ?
C4B C5B H5BA . . 119.7 ?
C5B C6B C1B . . 121.8(4) ?
C5B C6B H6BA . . 119.1 ?
C1B C6B H6BA . . 119.1 ?
O4B C7B O3B . . 123.6(4) ?
O4B C7B C4B . . 120.2(4) ?
O3B C7B C4B . . 116.2(4) ?
N1B C8B C9B . . 109.4(4) ?
N1B C8B H8BA . . 109.8 ?
C9B C8B H8BA . . 109.8 ?
N1B C8B H8BB . . 109.8 ?
C9B C8B H8BB . . 109.8 ?
H8BA C8B H8BB . . 108.2 ?
C8B C9B C10B . . 111.2(4) ?
C8B C9B H9BA . . 109.4 ?
C10B C9B H9BA . . 109.4 ?
C8B C9B H9BB . . 109.4 ?
C10B C9B H9BB . . 109.4 ?
H9BA C9B H9BB . . 108.0 ?
C11B C10B C9B . . 124.1(5) ?
C11B C10B H10B . . 118.0 ?
C9B C10B H10B . . 118.0 ?
C10B C11B H11C . . 120.0 ?
C10B C11B H11D . . 120.0 ?
H11C C11B H11D . . 120.0 ?
C7C O3C H3CB . . 109.5 ?
C1C N1C C8C . . 124.6(4) ?
C1C N1C H1CA . . 117.7 ?
C8C N1C H1CA . . 117.7 ?
O2C N2C O1C . . 122.3(4) ?
O2C N2C C2C . . 118.4(4) ?
O1C N2C C2C . . 119.3(4) ?
N1C C1C C6C . . 120.8(4) ?
N1C C1C C2C . . 123.3(4) ?
C6C C1C C2C . . 115.8(4) ?
C3C C2C C1C . . 121.7(4) ?
C3C C2C N2C . . 116.6(4) ?
C1C C2C N2C . . 121.6(4) ?
C2C C3C C4C . . 121.0(4) ?
C2C C3C H3CA . . 119.5 ?
C4C C3C H3CA . . 119.5 ?
C3C C4C C5C . . 118.0(4) ?
C3C C4C C7C . . 122.2(4) ?
C5C C4C C7C . . 119.8(4) ?
C6C C5C C4C . . 121.5(4) ?
C6C C5C H5CA . . 119.3 ?
C4C C5C H5CA . . 119.3 ?
C5C C6C C1C . . 121.9(4) ?
C5C C6C H6CA . . 119.0 ?
C1C C6C H6CA . . 119.0 ?
O4C C7C O3C . . 123.3(4) ?
O4C C7C C4C . . 121.3(4) ?
O3C C7C C4C . . 115.4(4) ?
N1C C8C C9C . . 108.6(4) ?
N1C C8C H8CA . . 110.0 ?
C9C C8C H8CA . . 110.0 ?
N1C C8C H8CB . . 110.0 ?
C9C C8C H8CB . . 110.0 ?
H8CA C8C H8CB . . 108.4 ?
C10C C9C C8C . . 112.4(4) ?
C10C C9C H9CA . . 109.1 ?
C8C C9C H9CA . . 109.1 ?
C10C C9C H9CB . . 109.1 ?
C8C C9C H9CB . . 109.1 ?
H9CA C9C H9CB . . 107.8 ?
C11C C10C C9C . . 124.9(5) ?
C11C C10C H10C . . 117.6 ?
C9C C10C H10C . . 117.6 ?
C10C C11C H11E . . 120.0 ?
C10C C11C H11F . . 120.0 ?
H11E C11C H11F . . 120.0 ?
C7D O3D H3DB . . 109.5 ?
C1D N1D C8D . . 124.5(4) ?
C1D N1D H1DA . . 117.8 ?
C8D N1D H1DA . . 117.8 ?
O2D N2D O1D . . 123.1(4) ?
O2D N2D C2D . . 119.2(4) ?
O1D N2D C2D . . 117.7(3) ?
N1D C1D C2D . . 124.9(4) ?
N1D C1D C6D . . 119.2(4) ?
C2D C1D C6D . . 115.9(4) ?
C3D C2D C1D . . 122.3(4) ?
C3D C2D N2D . . 115.5(4) ?
C1D C2D N2D . . 122.1(4) ?
C4D C3D C2D . . 119.8(4) ?
C4D C3D H3DA . . 120.1 ?
C2D C3D H3DA . . 120.1 ?
C3D C4D C5D . . 118.8(4) ?
C3D C4D C7D . . 119.9(4) ?
C5D C4D C7D . . 121.2(4) ?
C6D C5D C4D . . 122.0(4) ?
C6D C5D H5DA . . 119.0 ?
C4D C5D H5DA . . 119.0 ?
C5D C6D C1D . . 121.1(4) ?
C5D C6D H6DA . . 119.4 ?
C1D C6D H6DA . . 119.4 ?
O4D C7D O3D . . 123.5(4) ?
O4D C7D C4D . . 122.1(4) ?
O3D C7D C4D . . 114.3(4) ?
N1D C8D C9D . . 108.9(4) ?
N1D C8D H8DA . . 109.9 ?
C9D C8D H8DA . . 109.9 ?
N1D C8D H8DB . . 109.9 ?
C9D C8D H8DB . . 109.9 ?
H8DA C8D H8DB . . 108.3 ?
C10D C9D C8D . . 110.1(5) ?
C10D C9D H9DA . . 109.6 ?
C8D C9D H9DA . . 109.6 ?
C10D C9D H9DB . . 109.6 ?
C8D C9D H9DB . . 109.6 ?
H9DA C9D H9DB . . 108.2 ?
C11D C10D C9D . . 123.8(6) ?
C11D C10D H10D . . 118.1 ?
C9D C10D H10D . . 118.1 ?
C10D C11D H11G . . 120.0 ?
C10D C11D H11H . . 120.0 ?
H11G C11D H11H . . 120.0 ?
C7E O3E H3EB . . 109.5 ?
C1E N1E C8E . . 122.8(4) ?
C1E N1E H1EA . . 118.6 ?
C8E N1E H1EA . . 118.6 ?
O2E N2E O1E . . 122.2(4) ?
O2E N2E C2E . . 118.8(4) ?
O1E N2E C2E . . 119.0(4) ?
N1E C1E C6E . . 119.3(4) ?
N1E C1E C2E . . 125.0(4) ?
C6E C1E C2E . . 115.8(4) ?
C3E C2E C1E . . 122.0(4) ?
C3E C2E N2E . . 116.9(4) ?
C1E C2E N2E . . 121.1(4) ?
C2E C3E C4E . . 121.0(4) ?
C2E C3E H3EA . . 119.5 ?
C4E C3E H3EA . . 119.5 ?
C3E C4E C5E . . 118.6(4) ?
C3E C4E C7E . . 121.0(4) ?
C5E C4E C7E . . 120.4(4) ?
C6E C5E C4E . . 120.6(4) ?
C6E C5E H5EA . . 119.7 ?
C4E C5E H5EA . . 119.7 ?
C5E C6E C1E . . 122.1(4) ?
C5E C6E H6EA . . 119.0 ?
C1E C6E H6EA . . 119.0 ?
O4E C7E O3E . . 122.8(4) ?
O4E C7E C4E . . 122.1(4) ?
O3E C7E C4E . . 115.1(4) ?
N1E C8E C9E . . 109.8(4) ?
N1E C8E H8EA . . 109.7 ?
C9E C8E H8EA . . 109.7 ?
N1E C8E H8EB . . 109.7 ?
C9E C8E H8EB . . 109.7 ?
H8EA C8E H8EB . . 108.2 ?
C10E C9E C8E . . 114.1(4) ?
C10E C9E H9EA . . 108.7 ?
C8E C9E H9EA . . 108.7 ?
C10E C9E H9EB . . 108.7 ?
C8E C9E H9EB . . 108.7 ?
H9EA C9E H9EB . . 107.6 ?
C11E C10E C9E . . 123.1(5) ?
C11E C10E H10E . . 118.4 ?
C9E C10E H10E . . 118.4 ?
C10E C11E H11I . . 120.0 ?
C10E C11E H11J . . 120.0 ?
H11I C11E H11J . . 120.0 ?
C7F O3F H3FB . . 109.5 ?
C1F N1F C8F . . 124.2(4) ?
C1F N1F H1FA . . 117.9 ?
C8F N1F H1FA . . 117.9 ?
O2F N2F O1F . . 121.7(4) ?
O2F N2F C2F . . 119.7(4) ?
O1F N2F C2F . . 118.6(4) ?
N1F C1F C2F . . 124.6(4) ?
N1F C1F C6F . . 119.3(4) ?
C2F C1F C6F . . 116.1(4) ?
C3F C2F C1F . . 122.1(4) ?
C3F C2F N2F . . 116.1(4) ?
C1F C2F N2F . . 121.8(4) ?
C4F C3F C2F . . 120.3(4) ?
C4F C3F H3FA . . 119.8 ?
C2F C3F H3FA . . 119.8 ?
C3F C4F C5F . . 118.6(4) ?
C3F C4F C7F . . 120.6(4) ?
C5F C4F C7F . . 120.8(4) ?
C6F C5F C4F . . 122.2(4) ?
C6F C5F H5FA . . 118.9 ?
C4F C5F H5FA . . 118.9 ?
C5F C6F C1F . . 120.6(4) ?
C5F C6F H6FA . . 119.7 ?
C1F C6F H6FA . . 119.7 ?
O4F C7F O3F . . 123.2(4) ?
O4F C7F C4F . . 121.4(4) ?
O3F C7F C4F . . 115.4(4) ?
N1F C8F C9F . . 109.3(3) ?
N1F C8F H8FA . . 109.8 ?
C9F C8F H8FA . . 109.8 ?
N1F C8F H8FB . . 109.8 ?
C9F C8F H8FB . . 109.8 ?
H8FA C8F H8FB . . 108.3 ?
C10F C9F C8F . . 112.1(4) ?
C10F C9F H9FA . . 109.2 ?
C8F C9F H9FA . . 109.2 ?
C10F C9F H9FB . . 109.2 ?
C8F C9F H9FB . . 109.2 ?
H9FA C9F H9FB . . 107.9 ?
C11F C10F C9F . . 125.0(4) ?
C11F C10F H10F . . 117.5 ?
C9F C10F H10F . . 117.5 ?
C10F C11F H11K . . 120.0 ?
C10F C11F H11L . . 120.0 ?
H11K C11F H11L . . 120.0 ?
C7G O3G H3GB . . 109.5 ?
C1G N1G C8G . . 122.6(4) ?
C1G N1G H1GA . . 118.7 ?
C8G N1G H1GA . . 118.7 ?
O2G N2G O1G . . 122.7(4) ?
O2G N2G C2G . . 119.1(4) ?
O1G N2G C2G . . 118.3(4) ?
N1G C1G C6G . . 120.5(4) ?
N1G C1G C2G . . 123.7(4) ?
C6G C1G C2G . . 115.8(4) ?
C3G C2G C1G . . 121.5(4) ?
C3G C2G N2G . . 116.5(4) ?
C1G C2G N2G . . 122.1(4) ?
C4G C3G C2G . . 120.0(4) ?
C4G C3G H3GA . . 120.0 ?
C2G C3G H3GA . . 120.0 ?
C3G C4G C5G . . 119.9(4) ?
C3G C4G C7G . . 119.5(4) ?
C5G C4G C7G . . 120.5(4) ?
C6G C5G C4G . . 120.6(4) ?
C6G C5G H5GA . . 119.7 ?
C4G C5G H5GA . . 119.7 ?
C5G C6G C1G . . 122.2(4) ?
C5G C6G H6GA . . 118.9 ?
C1G C6G H6GA . . 118.9 ?
O4G C7G O3G . . 123.1(4) ?
O4G C7G C4G . . 121.8(4) ?
O3G C7G C4G . . 115.0(4) ?
N1G C8G C9G . . 108.9(4) ?
N1G C8G H8GA . . 109.9 ?
C9G C8G H8GA . . 109.9 ?
N1G C8G H8GB . . 109.9 ?
C9G C8G H8GB . . 109.9 ?
H8GA C8G H8GB . . 108.3 ?
C10G C9G C8G . . 112.6(6) ?
C10G C9G H9GA . . 109.1 ?
C8G C9G H9GA . . 109.1 ?
C10G C9G H9GB . . 109.1 ?
C8G C9G H9GB . . 109.1 ?
H9GA C9G H9GB . . 107.8 ?
C11G C10G C9G . . 122.8(8) ?
C11G C10G H10G . . 118.6 ?
C9G C10G H10G . . 118.6 ?
C10G C11G H11M . . 120.0 ?
C10G C11G H11N . . 120.0 ?
H11M C11G H11N . . 120.0 ?
C7H O3H H3HB . . 109.5 ?
C1H N1H C8H . . 124.9(4) ?
C1H N1H H1HA . . 117.6 ?
C8H N1H H1HA . . 117.6 ?
O2H N2H O1H . . 122.2(4) ?
O2H N2H C2H . . 118.9(4) ?
O1H N2H C2H . . 118.9(4) ?
N1H C1H C2H . . 124.3(4) ?
N1H C1H C6H . . 119.9(4) ?
C2H C1H C6H . . 115.8(4) ?
C3H C2H C1H . . 122.1(4) ?
C3H C2H N2H . . 116.6(4) ?
C1H C2H N2H . . 121.3(4) ?
C4H C3H C2H . . 120.2(4) ?
C4H C3H H3HA . . 119.9 ?
C2H C3H H3HA . . 119.9 ?
C3H C4H C5H . . 119.7(4) ?
C3H C4H C7H . . 120.7(4) ?
C5H C4H C7H . . 119.5(4) ?
C6H C5H C4H . . 120.5(4) ?
C6H C5H H5HA . . 119.8 ?
C4H C5H H5HA . . 119.8 ?
C5H C6H C1H . . 121.7(4) ?
C5H C6H H6HA . . 119.2 ?
C1H C6H H6HA . . 119.2 ?
O4H C7H O3H . . 123.4(4) ?
O4H C7H C4H . . 120.2(4) ?
O3H C7H C4H . . 116.5(4) ?
N1H C8H C9H . . 108.6(4) ?
N1H C8H H8HA . . 110.0 ?
C9H C8H H8HA . . 110.0 ?
N1H C8H H8HB . . 110.0 ?
C9H C8H H8HB . . 110.0 ?
H8HA C8H H8HB . . 108.4 ?
C10H C9H C8H . . 111.6(3) ?
C10H C9H H9HA . . 109.3 ?
C8H C9H H9HA . . 109.3 ?
C10H C9H H9HB . . 109.3 ?
C8H C9H H9HB . . 109.3 ?
H9HA C9H H9HB . . 108.0 ?
C11H C10H C9H . . 124.4(4) ?
C11H C10H H10H . . 117.8 ?
C9H C10H H10H . . 117.8 ?
C10H C11H H11O . . 120.0 ?
C10H C11H H11P . . 120.0 ?
H11O C11H H11P . . 120.0 ?
C7I O3I H3IB . . 109.5 ?
C1I N1I C8I . . 124.6(4) ?
C1I N1I H1IA . . 117.7 ?
C8I N1I H1IA . . 117.7 ?
O1I N2I O2I . . 122.0(4) ?
O1I N2I C2I . . 118.9(4) ?
O2I N2I C2I . . 119.0(4) ?
N1I C1I C2I . . 124.1(4) ?
N1I C1I C6I . . 119.3(4) ?
C2I C1I C6I . . 116.6(4) ?
C3I C2I C1I . . 122.0(4) ?
C3I C2I N2I . . 116.1(4) ?
C1I C2I N2I . . 121.9(4) ?
C4I C3I C2I . . 120.2(4) ?
C4I C3I H3IA . . 119.9 ?
C2I C3I H3IA . . 119.9 ?
C3I C4I C5I . . 118.9(4) ?
C3I C4I C7I . . 121.4(4) ?
C5I C4I C7I . . 119.7(4) ?
C6I C5I C4I . . 121.6(4) ?
C6I C5I H5IA . . 119.2 ?
C4I C5I H5IA . . 119.2 ?
C5I C6I C1I . . 120.8(4) ?
C5I C6I H6IA . . 119.6 ?
C1I C6I H6IA . . 119.6 ?
O4I C7I O3I . . 122.9(4) ?
O4I C7I C4I . . 121.4(4) ?
O3I C7I C4I . . 115.7(4) ?
N1I C8I C9I . . 109.3(4) ?
N1I C8I H8IA . . 109.8 ?
C9I C8I H8IA . . 109.8 ?
N1I C8I H8IB . . 109.8 ?
C9I C8I H8IB . . 109.8 ?
H8IA C8I H8IB . . 108.3 ?
C10I C9I C8I . . 111.8(4) ?
C10I C9I H9IA . . 109.3 ?
C8I C9I H9IA . . 109.3 ?
C10I C9I H9IB . . 109.3 ?
C8I C9I H9IB . . 109.3 ?
H9IA C9I H9IB . . 107.9 ?
C11I C10I C9I . . 125.1(4) ?
C11I C10I H10I . . 117.4 ?
C9I C10I H10I . . 117.4 ?
C10I C11I H11Q . . 120.0 ?
C10I C11I H11R . . 120.0 ?
H11Q C11I H11R . . 120.0 ?
C7J O3J H3JB . . 109.5 ?
C1J N1J C8J . . 124.3(4) ?
C1J N1J H1JA . . 117.8 ?
C8J N1J H1JA . . 117.8 ?
O2J N2J O1J . . 121.2(3) ?
O2J N2J C2J . . 119.3(3) ?
O1J N2J C2J . . 119.5(3) ?
N1J C1J C6J . . 120.7(3) ?
N1J C1J C2J . . 123.7(4) ?
C6J C1J C2J . . 115.6(3) ?
C3J C2J N2J . . 117.2(3) ?
C3J C2J C1J . . 121.4(4) ?
N2J C2J C1J . . 121.4(3) ?
C4J C3J C2J . . 120.8(4) ?
C4J C3J H3JA . . 119.6 ?
C2J C3J H3JA . . 119.6 ?
C3J C4J C5J . . 119.0(4) ?
C3J C4J C7J . . 121.5(4) ?
C5J C4J C7J . . 119.4(4) ?
C6J C5J C4J . . 120.9(4) ?
C6J C5J H5JA . . 119.5 ?
C4J C5J H5JA . . 119.5 ?
C5J C6J C1J . . 122.3(4) ?
C5J C6J H6JA . . 118.9 ?
C1J C6J H6JA . . 118.9 ?
O4J C7J O3J . . 123.5(4) ?
O4J C7J C4J . . 120.7(4) ?
O3J C7J C4J . . 115.7(4) ?
N1J C8J C9J . . 108.7(4) ?
N1J C8J H8JA . . 109.9 ?
C9J C8J H8JA . . 109.9 ?
N1J C8J H8JB . . 109.9 ?
C9J C8J H8JB . . 109.9 ?
H8JA C8J H8JB . . 108.3 ?
C10J C9J C8J . . 112.4(4) ?
C10J C9J H9JA . . 109.1 ?
C8J C9J H9JA . . 109.1 ?
C10J C9J H9JB . . 109.1 ?
C8J C9J H9JB . . 109.1 ?
H9JA C9J H9JB . . 107.9 ?
C11J C10J C9J . . 126.5(4) ?
C11J C10J H10J . . 116.8 ?
C9J C10J H10J . . 116.8 ?
C10J C11J H11S . . 120.0 ?
C10J C11J H11T . . 120.0 ?
H11S C11J H11T . . 120.0 ?
C7K O3K H3KB . . 109.5 ?
C1K N1K C8K . . 124.7(4) ?
C1K N1K H1KA . . 117.6 ?
C8K N1K H1KA . . 117.6 ?
O2K N2K O1K . . 121.5(4) ?
O2K N2K C2K . . 119.2(4) ?
O1K N2K C2K . . 119.3(3) ?
N1K C1K C6K . . 121.0(4) ?
N1K C1K C2K . . 123.3(4) ?
C6K C1K C2K . . 115.7(4) ?
C3K C2K C1K . . 121.5(4) ?
C3K C2K N2K . . 116.8(3) ?
C1K C2K N2K . . 121.6(4) ?
C4K C3K C2K . . 121.0(4) ?
C4K C3K H3KA . . 119.5 ?
C2K C3K H3KA . . 119.5 ?
C3K C4K C5K . . 118.4(4) ?
C3K C4K C7K . . 121.5(4) ?
C5K C4K C7K . . 120.1(4) ?
C6K C5K C4K . . 121.3(4) ?
C6K C5K H5KA . . 119.4 ?
C4K C5K H5KA . . 119.4 ?
C5K C6K C1K . . 122.0(4) ?
C5K C6K H6KA . . 119.0 ?
C1K C6K H6KA . . 119.0 ?
O4K C7K O3K . . 123.6(4) ?
O4K C7K C4K . . 120.0(4) ?
O3K C7K C4K . . 116.4(4) ?
N1K C8K C9K . . 108.9(3) ?
N1K C8K H8KA . . 109.9 ?
C9K C8K H8KA . . 109.9 ?
N1K C8K H8KB . . 109.9 ?
C9K C8K H8KB . . 109.9 ?
H8KA C8K H8KB . . 108.3 ?
C10K C9K C8K . . 111.8(4) ?
C10K C9K H9KA . . 109.3 ?
C8K C9K H9KA . . 109.3 ?
C10K C9K H9KB . . 109.3 ?
C8K C9K H9KB . . 109.3 ?
H9KA C9K H9KB . . 107.9 ?
C11K C10K C9K . . 124.5(5) ?
C11K C10K H10K . . 117.8 ?
C9K C10K H10K . . 117.8 ?
C10K C11K H11U . . 120.0 ?
C10K C11K H11V . . 120.0 ?
H11U C11K H11V . . 120.0 ?
C7L O3L H3LB . . 109.5 ?
C1L N1L C8L . . 123.4(4) ?
C1L N1L H1LA . . 118.3 ?
C8L N1L H1LA . . 118.3 ?
O1L N2L O2L . . 120.9(4) ?
O1L N2L C2L . . 119.9(4) ?
O2L N2L C2L . . 119.2(4) ?
N1L C1L C6L . . 119.6(4) ?
N1L C1L C2L . . 124.9(4) ?
C6L C1L C2L . . 115.5(4) ?
C3L C2L C1L . . 122.0(4) ?
C3L C2L N2L . . 116.9(4) ?
C1L C2L N2L . . 121.1(4) ?
C4L C3L C2L . . 120.2(4) ?
C4L C3L H3LA . . 119.9 ?
C2L C3L H3LA . . 119.9 ?
C3L C4L C5L . . 118.8(4) ?
C3L C4L C7L . . 120.5(4) ?
C5L C4L C7L . . 120.7(4) ?
C6L C5L C4L . . 121.4(4) ?
C6L C5L H5LA . . 119.3 ?
C4L C5L H5LA . . 119.3 ?
C5L C6L C1L . . 122.0(4) ?
C5L C6L H6LA . . 119.0 ?
C1L C6L H6LA . . 119.0 ?
O4L C7L O3L . . 123.6(4) ?
O4L C7L C4L . . 120.8(4) ?
O3L C7L C4L . . 115.5(4) ?
N1L C8L C9L . . 110.4(4) ?
N1L C8L H8LA . . 109.6 ?
C9L C8L H8LA . . 109.6 ?
N1L C8L H8LB . . 109.6 ?
C9L C8L H8LB . . 109.6 ?
H8LA C8L H8LB . . 108.1 ?
C10L C9L C8L . . 113.7(4) ?
C10L C9L H9LA . . 108.8 ?
C8L C9L H9LA . . 108.8 ?
C10L C9L H9LB . . 108.8 ?
C8L C9L H9LB . . 108.8 ?
H9LA C9L H9LB . . 107.7 ?
C11L C10L C9L . . 125.1(5) ?
C11L C10L H10L . . 117.4 ?
C9L C10L H10L . . 117.4 ?
C10L C11L H11W . . 120.0 ?
C10L C11L H11X . . 120.0 ?
H11W C11L H11X . . 120.0 ?

loop_
_geom_bond_atom_site_label_1
_geom_bond_atom_site_label_2
_geom_bond_site_symmetry_2
_geom_bond_distance
_geom_bond_publ_flag
O1A N2A . 1.249(4) ?
O2A N2A . 1.234(4) ?
O3A C7A . 1.311(5) ?
O3A H3AB . 0.82 ?
O4A C7A . 1.237(5) ?
N1A C1A . 1.342(5) ?
N1A C8A . 1.457(5) ?
N1A H1AA . 0.86 ?
N2A C2A . 1.439(5) ?
C1A C6A . 1.410(6) ?
C1A C2A . 1.446(5) ?
C2A C3A . 1.393(5) ?
C3A C4A . 1.382(5) ?
C3A H3AA . 0.93 ?
C4A C5A . 1.409(5) ?
C4A C7A . 1.481(5) ?
C5A C6A . 1.374(5) ?
C5A H5AA . 0.93 ?
C6A H6AA . 0.93 ?
C8A C9A . 1.534(6) ?
C8A H8AA . 0.97 ?
C8A H8AB . 0.97 ?
C9A C10A . 1.472(6) ?
C9A H9AA . 0.97 ?
C9A H9AB . 0.97 ?
C10A C11A . 1.322(7) ?
C10A H10A . 0.93 ?
C11A H11A . 0.93 ?
C11A H11B . 0.93 ?
O1B N2B . 1.240(5) ?
O2B N2B . 1.225(5) ?
O3B C7B . 1.310(6) ?
O3B H3BB . 0.82 ?
O4B C7B . 1.244(6) ?
N1B C1B . 1.343(6) ?
N1B C8B . 1.460(6) ?
N1B H1BA . 0.86 ?
N2B C2B . 1.440(6) ?
C1B C6B . 1.411(7) ?
C1B C2B . 1.431(6) ?
C2B C3B . 1.382(6) ?
C3B C4B . 1.385(6) ?
C3B H3BA . 0.93 ?
C4B C5B . 1.411(6) ?
C4B C7B . 1.480(7) ?
C5B C6B . 1.374(7) ?
C5B H5BA . 0.93 ?
C6B H6BA . 0.93 ?
C8B C9B . 1.504(7) ?
C8B H8BA . 0.97 ?
C8B H8BB . 0.97 ?
C9B C10B . 1.511(7) ?
C9B H9BA . 0.97 ?
C9B H9BB . 0.97 ?
C10B C11B . 1.307(8) ?
C10B H10B . 0.93 ?
C11B H11C . 0.93 ?
C11B H11D . 0.93 ?
O1C N2C . 1.249(5) ?
O2C N2C . 1.228(5) ?
O3C C7C . 1.322(5) ?
O3C H3CB . 0.82 ?
O4C C7C . 1.236(5) ?
N1C C1C . 1.350(6) ?
N1C C8C . 1.470(6) ?
N1C H1CA . 0.86 ?
N2C C2C . 1.459(5) ?
C1C C6C . 1.416(6) ?
C1C C2C . 1.429(6) ?
C2C C3C . 1.385(6) ?
C3C C4C . 1.386(6) ?
C3C H3CA . 0.93 ?
C4C C5C . 1.414(6) ?
C4C C7C . 1.464(6) ?
C5C C6C . 1.364(6) ?
C5C H5CA . 0.93 ?
C6C H6CA . 0.93 ?
C8C C9C . 1.529(6) ?
C8C H8CA . 0.97 ?
C8C H8CB . 0.97 ?
C9C C10C . 1.501(7) ?
C9C H9CA . 0.97 ?
C9C H9CB . 0.97 ?
C10C C11C . 1.320(7) ?
C10C H10C . 0.93 ?
C11C H11E . 0.93 ?
C11C H11F . 0.93 ?
O1D N2D . 1.256(5) ?
O2D N2D . 1.229(5) ?
O3D C7D . 1.305(5) ?
O3D H3DB . 0.82 ?
O4D C7D . 1.233(5) ?
N1D C1D . 1.346(5) ?
N1D C8D . 1.464(6) ?
N1D H1DA . 0.86 ?
N2D C2D . 1.454(5) ?
C1D C2D . 1.424(6) ?
C1D C6D . 1.430(6) ?
C2D C3D . 1.404(6) ?
C3D C4D . 1.383(6) ?
C3D H3DA . 0.93 ?
C4D C5D . 1.411(6) ?
C4D C7D . 1.468(6) ?
C5D C6D . 1.365(6) ?
C5D H5DA . 0.93 ?
C6D H6DA . 0.93 ?
C8D C9D . 1.541(8) ?
C8D H8DA . 0.97 ?
C8D H8DB . 0.97 ?
C9D C10D . 1.482(8) ?
C9D H9DA . 0.97 ?
C9D H9DB . 0.97 ?
C10D C11D . 1.326(8) ?
C10D H10D . 0.93 ?
C11D H11G . 0.93 ?
C11D H11H . 0.93 ?
O1E N2E . 1.247(5) ?
O2E N2E . 1.238(5) ?
O3E C7E . 1.310(5) ?
O3E H3EB . 0.82 ?
O4E C7E . 1.253(5) ?
N1E C1E . 1.350(6) ?
N1E C8E . 1.455(6) ?
N1E H1EA . 0.86 ?
N2E C2E . 1.452(6) ?
C1E C6E . 1.428(6) ?
C1E C2E . 1.435(6) ?
C2E C3E . 1.383(6) ?
C3E C4E . 1.386(6) ?
C3E H3EA . 0.93 ?
C4E C5E . 1.430(6) ?
C4E C7E . 1.483(6) ?
C5E C6E . 1.371(6) ?
C5E H5EA . 0.93 ?
C6E H6EA . 0.93 ?
C8E C9E . 1.537(7) ?
C8E H8EA . 0.97 ?
C8E H8EB . 0.97 ?
C9E C10E . 1.491(8) ?
C9E H9EA . 0.97 ?
C9E H9EB . 0.97 ?
C10E C11E . 1.323(8) ?
C10E H10E . 0.93 ?
C11E H11I . 0.93 ?
C11E H11J . 0.93 ?
O1F N2F . 1.246(5) ?
O2F N2F . 1.234(5) ?
O3F C7F . 1.298(5) ?
O3F H3FB . 0.82 ?
O4F C7F . 1.244(5) ?
N1F C1F . 1.344(5) ?
N1F C8F . 1.460(5) ?
N1F H1FA . 0.86 ?
N2F C2F . 1.459(6) ?
C1F C2F . 1.424(6) ?
C1F C6F . 1.433(6) ?
C2F C3F . 1.391(6) ?
C3F C4F . 1.382(6) ?
C3F H3FA . 0.93 ?
C4F C5F . 1.406(6) ?
C4F C7F . 1.470(6) ?
C5F C6F . 1.367(6) ?
C5F H5FA . 0.93 ?
C6F H6FA . 0.93 ?
C8F C9F . 1.527(6) ?
C8F H8FA . 0.97 ?
C8F H8FB . 0.97 ?
C9F C10F . 1.496(6) ?
C9F H9FA . 0.97 ?
C9F H9FB . 0.97 ?
C10F C11F . 1.319(7) ?
C10F H10F . 0.93 ?
C11F H11K . 0.93 ?
C11F H11L . 0.93 ?
O1G N2G . 1.247(5) ?
O2G N2G . 1.229(5) ?
O4G C7G . 1.253(5) ?
O3G C7G . 1.301(5) ?
O3G H3GB . 0.82 ?
N1G C1G . 1.344(6) ?
N1G C8G . 1.477(6) ?
N1G H1GA . 0.86 ?
N2G C2G . 1.450(5) ?
C1G C6G . 1.427(6) ?
C1G C2G . 1.439(6) ?
C2G C3G . 1.396(6) ?
C3G C4G . 1.380(6) ?
C3G H3GA . 0.93 ?
C4G C5G . 1.409(6) ?
C4G C7G . 1.476(6) ?
C5G C6G . 1.359(6) ?
C5G H5GA . 0.93 ?
C6G H6GA . 0.93 ?
C8G C9G . 1.532(8) ?
C8G H8GA . 0.97 ?
C8G H8GB . 0.97 ?
C9G C10G . 1.424(11) ?
C9G H9GA . 0.97 ?
C9G H9GB . 0.97 ?
C10G C11G . 1.350(9) ?
C10G H10G . 0.93 ?
C11G H11M . 0.93 ?
C11G H11N . 0.93 ?
O1H N2H . 1.239(5) ?
O2H N2H . 1.235(5) ?
O3H C7H . 1.312(5) ?
O3H H3HB . 0.82 ?
O4H C7H . 1.251(5) ?
N1H C1H . 1.347(5) ?
N1H C8H . 1.456(6) ?
N1H H1HA . 0.86 ?
N2H C2H . 1.452(5) ?
C1H C2H . 1.429(6) ?
C1H C6H . 1.432(6) ?
C2H C3H . 1.389(6) ?
C3H C4H . 1.381(6) ?
C3H H3HA . 0.93 ?
C4H C5H . 1.409(6) ?
C4H C7H . 1.478(6) ?
C5H C6H . 1.376(6) ?
C5H H5HA . 0.93 ?
C6H H6HA . 0.93 ?
C8H C9H . 1.534(6) ?
C8H H8HA . 0.97 ?
C8H H8HB . 0.97 ?
C9H C10H . 1.497(6) ?
C9H H9HA . 0.97 ?
C9H H9HB . 0.97 ?
C10H C11H . 1.321(7) ?
C10H H10H . 0.93 ?
C11H H11O . 0.93 ?
C11H H11P . 0.93 ?
O1I N2I . 1.242(5) ?
O2I N2I . 1.245(5) ?
O3I C7I . 1.319(5) ?
O3I H3IB . 0.82 ?
O4I C7I . 1.242(6) ?
N1I C1I . 1.345(5) ?
N1I C8I . 1.455(6) ?
N1I H1IA . 0.86 ?
N2I C2I . 1.442(5) ?
C1I C2I . 1.416(6) ?
C1I C6I . 1.427(6) ?
C2I C3I . 1.399(6) ?
C3I C4I . 1.384(6) ?
C3I H3IA . 0.93 ?
C4I C5I . 1.406(6) ?
C4I C7I . 1.477(6) ?
C5I C6I . 1.377(6) ?
C5I H5IA . 0.93 ?
C6I H6IA . 0.93 ?
C8I C9I . 1.536(6) ?
C8I H8IA . 0.97 ?
C8I H8IB . 0.97 ?
C9I C10I . 1.484(6) ?
C9I H9IA . 0.97 ?
C9I H9IB . 0.97 ?
C10I C11I . 1.340(7) ?
C10I H10I . 0.93 ?
C11I H11Q . 0.93 ?
C11I H11R . 0.93 ?
O1J N2J . 1.243(5) ?
O2J N2J . 1.242(4) ?
O3J C7J . 1.308(5) ?
O3J H3JB . 0.82 ?
O4J C7J . 1.235(5) ?
N1J C1J . 1.336(5) ?
N1J C8J . 1.458(5) ?
N1J H1JA . 0.86 ?
N2J C2J . 1.422(5) ?
C1J C6J . 1.426(6) ?
C1J C2J . 1.445(5) ?
C2J C3J . 1.396(5) ?
C3J C4J . 1.382(6) ?
C3J H3JA . 0.93 ?
C4J C5J . 1.415(5) ?
C4J C7J . 1.474(5) ?
C5J C6J . 1.367(6) ?
C5J H5JA . 0.93 ?
C6J H6JA . 0.93 ?
C8J C9J . 1.530(6) ?
C8J H8JA . 0.97 ?
C8J H8JB . 0.97 ?
C9J C10J . 1.490(6) ?
C9J H9JA . 0.97 ?
C9J H9JB . 0.97 ?
C10J C11J . 1.311(7) ?
C10J H10J . 0.93 ?
C11J H11S . 0.93 ?
C11J H11T . 0.93 ?
O1K N2K . 1.246(5) ?
O2K N2K . 1.241(5) ?
O3K C7K . 1.295(5) ?
O3K H3KB . 0.82 ?
O4K C7K . 1.252(5) ?
N1K C1K . 1.335(5) ?
N1K C8K . 1.470(5) ?
N1K H1KA . 0.86 ?
N2K C2K . 1.439(5) ?
C1K C6K . 1.418(5) ?
C1K C2K . 1.437(5) ?
C2K C3K . 1.395(6) ?
C3K C4K . 1.377(6) ?
C3K H3KA . 0.93 ?
C4K C5K . 1.415(6) ?
C4K C7K . 1.468(6) ?
C5K C6K . 1.368(6) ?
C5K H5KA . 0.93 ?
C6K H6KA . 0.93 ?
C8K C9K . 1.531(6) ?
C8K H8KA . 0.97 ?
C8K H8KB . 0.97 ?
C9K C10K . 1.491(6) ?
C9K H9KA . 0.97 ?
C9K H9KB . 0.97 ?
C10K C11K . 1.322(7) ?
C10K H10K . 0.93 ?
C11K H11U . 0.93 ?
C11K H11V . 0.93 ?
O1L N2L . 1.247(5) ?
O2L N2L . 1.245(5) ?
O4L C7L . 1.253(5) ?
O3L C7L . 1.289(5) ?
O3L H3LB . 0.82 ?
N1L C1L . 1.340(5) ?
N1L C8L . 1.461(5) ?
N1L H1LA . 0.86 ?
N2L C2L . 1.441(5) ?
C1L C6L . 1.423(6) ?
C1L C2L . 1.432(6) ?
C2L C3L . 1.397(6) ?
C3L C4L . 1.386(6) ?
C3L H3LA . 0.93 ?
C4L C5L . 1.407(6) ?
C4L C7L . 1.468(6) ?
C5L C6L . 1.363(6) ?
C5L H5LA . 0.93 ?
C6L H6LA . 0.93 ?
C8L C9L . 1.518(7) ?
C8L H8LA . 0.97 ?
C8L H8LB . 0.97 ?
C9L C10L . 1.487(8) ?
C9L H9LA . 0.97 ?
C9L H9LB . 0.97 ?
C10L C11L . 1.308(8) ?
C10L H10L . 0.93 ?
C11L H11W . 0.93 ?
C11L H11X . 0.93 ?

loop_
_geom_hbond_atom_site_label_D
_geom_hbond_atom_site_label_H
_geom_hbond_atom_site_label_A
_geom_hbond_site_symmetry_A
_geom_hbond_distance_DH
_geom_hbond_distance_HA
_geom_hbond_distance_DA
_geom_hbond_angle_DHA
N1A H1AA O1A . 0.86 2.00 2.643(4) 130
N1B H1BA O1B . 0.86 1.99 2.628(5) 130
N1C H1CA O1C . 0.86 1.98 2.631(4) 132
N1D H1DA O1D . 0.86 1.99 2.634(5) 130
N1E H1EA O1E . 0.86 2.01 2.637(5) 129
N1F H1FA O1F . 0.86 2.00 2.641(4) 130
N1G H1GA O1G . 0.86 1.98 2.624(5) 130
N1H H1HA O1H . 0.86 1.97 2.621(5) 131
N1I H1IA O1I . 0.86 1.99 2.632(4) 130
N1J H1JA O1J . 0.86 1.99 2.627(4) 131
N1K H1KA O1K . 0.86 1.96 2.615(4) 132
N1L H1LA O1L . 0.86 2.01 2.645(4) 130
O3A H3AB O4C . 0.82 1.80 2.612(5) 176
O3C H3CB O4A . 0.82 1.82 2.630(4) 172
O3B H3BB O4L . 0.82 1.81 2.626(5) 173
O3L H3LB O4B . 0.82 1.80 2.613(5) 169
O3D H3DB O4J . 0.82 1.80 2.618(5) 173
O3J H3JB O4D . 0.82 1.81 2.626(5) 175
O3E H3EB O4I . 0.82 1.81 2.624(5) 170
O3I H3IB O4E . 0.82 1.82 2.635(5) 174
O3G H3GB O4K . 0.82 1.80 2.616(5) 172
O3K H3KB O4G . 0.82 1.83 2.633(5) 163
O3F H3FB O4H 4_455 0.82 1.79 2.605(5) 172
O3H H3HB O4F 4_554 0.82 1.82 2.611(5) 164
C6B H6BA O2H 4_455 0.93 2.45 3.169(5) 134
C6H H6HA O2B 4_555 0.93 2.55 3.243(5) 131
C6I H6IA O2C 4_554 0.93 2.53 3.218(5) 131
C6K H6KA O2K 2_564 0.93 2.40 3.149(4) 138
C9C H9CB O1B . 0.97 2.59 3.477(6) 152

loop_
_geom_torsion_atom_site_label_1
_geom_torsion_atom_site_label_2
_geom_torsion_atom_site_label_3
_geom_torsion_atom_site_label_4
_geom_torsion_site_symmetry_1
_geom_torsion_site_symmetry_2
_geom_torsion_site_symmetry_3
_geom_torsion_site_symmetry_4
_geom_torsion
_geom_torsion_publ_flag
C8A N1A C1A C6A . . . . 2.2(6) ?
C8A N1A C1A C2A . . . . -176.0(4) ?
O2A N2A C2A C3A . . . . -6.8(5) ?
O1A N2A C2A C3A . . . . 174.4(3) ?
O2A N2A C2A C1A . . . . 175.6(3) ?
O1A N2A C2A C1A . . . . -3.2(5) ?
N1A C1A C2A C3A . . . . 179.7(4) ?
C6A C1A C2A C3A . . . . 1.4(5) ?
N1A C1A C2A N2A . . . . -2.9(6) ?
C6A C1A C2A N2A . . . . 178.8(3) ?
N2A C2A C3A C4A . . . . -178.7(3) ?
C1A C2A C3A C4A . . . . -1.2(6) ?
C2A C3A C4A C5A . . . . 1.0(6) ?
C2A C3A C4A C7A . . . . 179.7(3) ?
C3A C4A C5A C6A . . . . -1.1(6) ?
C7A C4A C5A C6A . . . . -179.8(4) ?
C4A C5A C6A C1A . . . . 1.4(6) ?
N1A C1A C6A C5A . . . . -179.9(4) ?
C2A C1A C6A C5A . . . . -1.5(6) ?
C3A C4A C7A O4A . . . . -0.7(6) ?
C5A C4A C7A O4A . . . . 178.0(4) ?
C3A C4A C7A O3A . . . . 179.1(3) ?
C5A C4A C7A O3A . . . . -2.2(5) ?
C1A N1A C8A C9A . . . . 165.6(4) ?
N1A C8A C9A C10A . . . . 65.8(5) ?
C8A C9A C10A C11A . . . . -121.7(5) ?
C8B N1B C1B C6B . . . . 7.5(7) ?
C8B N1B C1B C2B . . . . -171.8(4) ?
N1B C1B C2B C3B . . . . 176.1(4) ?
C6B C1B C2B C3B . . . . -3.2(6) ?
N1B C1B C2B N2B . . . . -0.9(7) ?
C6B C1B C2B N2B . . . . 179.8(4) ?
O2B N2B C2B C3B . . . . -4.7(6) ?
O1B N2B C2B C3B . . . . 176.2(4) ?
O2B N2B C2B C1B . . . . 172.5(4) ?
O1B N2B C2B C1B . . . . -6.6(6) ?
C1B C2B C3B C4B . . . . 2.4(7) ?
N2B C2B C3B C4B . . . . 179.6(4) ?
C2B C3B C4B C5B . . . . -0.8(6) ?
C2B C3B C4B C7B . . . . -177.6(4) ?
C3B C4B C5B C6B . . . . 0.2(7) ?
C7B C4B C5B C6B . . . . 177.0(4) ?
C4B C5B C6B C1B . . . . -1.0(7) ?
N1B C1B C6B C5B . . . . -176.8(4) ?
C2B C1B C6B C5B . . . . 2.5(6) ?
C3B C4B C7B O4B . . . . -178.1(4) ?
C5B C4B C7B O4B . . . . 5.1(7) ?
C3B C4B C7B O3B . . . . 1.6(6) ?
C5B C4B C7B O3B . . . . -175.2(4) ?
C1B N1B C8B C9B . . . . 160.1(4) ?
N1B C8B C9B C10B . . . . 63.9(5) ?
C8B C9B C10B C11B . . . . -109.4(6) ?
C8C N1C C1C C6C . . . . 2.9(7) ?
C8C N1C C1C C2C . . . . -175.9(4) ?
N1C C1C C2C C3C . . . . 176.2(4) ?
C6C C1C C2C C3C . . . . -2.7(6) ?
N1C C1C C2C N2C . . . . -2.3(6) ?
C6C C1C C2C N2C . . . . 178.8(4) ?
O2C N2C C2C C3C . . . . -4.3(6) ?
O1C N2C C2C C3C . . . . 175.7(4) ?
O2C N2C C2C C1C . . . . 174.3(4) ?
O1C N2C C2C C1C . . . . -5.7(6) ?
C1C C2C C3C C4C . . . . 1.5(6) ?
N2C C2C C3C C4C . . . . -179.9(4) ?
C2C C3C C4C C5C . . . . 0.5(6) ?
C2C C3C C4C C7C . . . . -179.5(4) ?
C3C C4C C5C C6C . . . . -1.2(6) ?
C7C C4C C5C C6C . . . . 178.8(4) ?
C4C C5C C6C C1C . . . . -0.1(7) ?
N1C C1C C6C C5C . . . . -177.0(4) ?
C2C C1C C6C C5C . . . . 2.0(6) ?
C3C C4C C7C O4C . . . . 179.6(4) ?
C5C C4C C7C O4C . . . . -0.3(6) ?
C3C C4C C7C O3C . . . . 1.4(6) ?
C5C C4C C7C O3C . . . . -178.6(4) ?
C1C N1C C8C C9C . . . . 162.3(4) ?
N1C C8C C9C C10C . . . . 64.6(5) ?
C8C C9C C10C C11C . . . . -107.0(6) ?
C8D N1D C1D C2D . . . . 178.9(4) ?
C8D N1D C1D C6D . . . . 0.0(7) ?
N1D C1D C2D C3D . . . . -179.3(4) ?
C6D C1D C2D C3D . . . . -0.4(6) ?
N1D C1D C2D N2D . . . . 2.0(7) ?
C6D C1D C2D N2D . . . . -179.0(4) ?
O2D N2D C2D C3D . . . . 3.1(5) ?
O1D N2D C2D C3D . . . . -177.9(4) ?
O2D N2D C2D C1D . . . . -178.2(4) ?
O1D N2D C2D C1D . . . . 0.9(6) ?
C1D C2D C3D C4D . . . . -0.4(6) ?
N2D C2D C3D C4D . . . . 178.3(3) ?
C2D C3D C4D C5D . . . . 0.6(6) ?
C2D C3D C4D C7D . . . . -179.4(4) ?
C3D C4D C5D C6D . . . . 0.0(6) ?
C7D C4D C5D C6D . . . . -180.0(4) ?
C4D C5D C6D C1D . . . . -0.9(6) ?
N1D C1D C6D C5D . . . . -180.0(4) ?
C2D C1D C6D C5D . . . . 1.0(6) ?
C3D C4D C7D O4D . . . . -0.5(6) ?
C5D C4D C7D O4D . . . . 179.6(4) ?
C3D C4D C7D O3D . . . . -178.9(4) ?
C5D C4D C7D O3D . . . . 1.1(6) ?
C1D N1D C8D C9D . . . . -163.1(5) ?
N1D C8D C9D C10D . . . . -66.4(6) ?
C8D C9D C10D C11D . . . . 126.3(7) ?
C8E N1E C1E C6E . . . . -1.7(6) ?
C8E N1E C1E C2E . . . . 177.2(4) ?
N1E C1E C2E C3E . . . . -178.0(4) ?
C6E C1E C2E C3E . . . . 1.0(6) ?
N1E C1E C2E N2E . . . . 0.5(7) ?
C6E C1E C2E N2E . . . . 179.5(4) ?
O2E N2E C2E C3E . . . . 1.5(6) ?
O1E N2E C2E C3E . . . . -178.5(4) ?
O2E N2E C2E C1E . . . . -177.0(4) ?
O1E N2E C2E C1E . . . . 3.0(6) ?
C1E C2E C3E C4E . . . . -0.4(7) ?
N2E C2E C3E C4E . . . . -179.0(4) ?
C2E C3E C4E C5E . . . . -0.1(7) ?
C2E C3E C4E C7E . . . . 179.4(4) ?
C3E C4E C5E C6E . . . . 0.1(7) ?
C7E C4E C5E C6E . . . . -179.4(4) ?
C4E C5E C6E C1E . . . . 0.5(7) ?
N1E C1E C6E C5E . . . . 178.0(4) ?
C2E C1E C6E C5E . . . . -1.0(6) ?
C3E C4E C7E O4E . . . . 3.9(7) ?
C5E C4E C7E O4E . . . . -176.6(4) ?
C3E C4E C7E O3E . . . . -176.6(4) ?
C5E C4E C7E O3E . . . . 2.9(6) ?
C1E N1E C8E C9E . . . . -173.1(4) ?
N1E C8E C9E C10E . . . . -58.3(5) ?
C8E C9E C10E C11E . . . . 123.7(5) ?
C8F N1F C1F C2F . . . . 175.4(4) ?
C8F N1F C1F C6F . . . . -4.5(6) ?
N1F C1F C2F C3F . . . . -179.0(4) ?
C6F C1F C2F C3F . . . . 0.9(6) ?
N1F C1F C2F N2F . . . . 1.6(7) ?
C6F C1F C2F N2F . . . . -178.5(4) ?
O2F N2F C2F C3F . . . . 4.1(6) ?
O1F N2F C2F C3F . . . . -175.4(4) ?
O2F N2F C2F C1F . . . . -176.5(4) ?
O1F N2F C2F C1F . . . . 4.0(6) ?
C1F C2F C3F C4F . . . . -0.4(7) ?
N2F C2F C3F C4F . . . . 179.0(4) ?
C2F C3F C4F C5F . . . . 0.5(7) ?
C2F C3F C4F C7F . . . . -179.3(4) ?
C3F C4F C5F C6F . . . . -1.1(7) ?
C7F C4F C5F C6F . . . . 178.7(4) ?
C4F C5F C6F C1F . . . . 1.7(7) ?
N1F C1F C6F C5F . . . . 178.4(4) ?
C2F C1F C6F C5F . . . . -1.5(6) ?
C3F C4F C7F O4F . . . . 2.3(7) ?
C5F C4F C7F O4F . . . . -177.5(4) ?
C3F C4F C7F O3F . . . . -176.8(4) ?
C5F C4F C7F O3F . . . . 3.4(6) ?
C1F N1F C8F C9F . . . . -161.5(4) ?
N1F C8F C9F C10F . . . . -65.7(5) ?
C8F C9F C10F C11F . . . . 123.0(5) ?
C8G N1G C1G C6G . . . . -0.2(7) ?
C8G N1G C1G C2G . . . . 178.6(4) ?
N1G C1G C2G C3G . . . . -178.8(4) ?
C6G C1G C2G C3G . . . . 0.0(6) ?
N1G C1G C2G N2G . . . . 0.3(7) ?
C6G C1G C2G N2G . . . . 179.1(4) ?
O2G N2G C2G C3G . . . . 1.5(6) ?
O1G N2G C2G C3G . . . . -179.9(4) ?
O2G N2G C2G C1G . . . . -177.7(4) ?
O1G N2G C2G C1G . . . . 1.0(6) ?
C1G C2G C3G C4G . . . . 0.3(6) ?
N2G C2G C3G C4G . . . . -178.9(4) ?
C2G C3G C4G C5G . . . . -0.4(6) ?
C2G C3G C4G C7G . . . . 179.7(4) ?
C3G C4G C5G C6G . . . . 0.1(6) ?
C7G C4G C5G C6G . . . . -180.0(4) ?
C4G C5G C6G C1G . . . . 0.2(7) ?
N1G C1G C6G C5G . . . . 178.6(4) ?
C2G C1G C6G C5G . . . . -0.3(6) ?
C3G C4G C7G O4G . . . . -0.8(6) ?
C5G C4G C7G O4G . . . . 179.3(4) ?
C3G C4G C7G O3G . . . . 179.4(4) ?
C5G C4G C7G O3G . . . . -0.6(6) ?
C1G N1G C8G C9G . . . . -172.8(5) ?
N1G C8G C9G C10G . . . . -59.6(7) ?
C8G C9G C10G C11G . . . . 126.6(7) ?
C8H N1H C1H C2H . . . . -178.6(4) ?
C8H N1H C1H C6H . . . . 1.3(6) ?
N1H C1H C2H C3H . . . . 177.2(4) ?
C6H C1H C2H C3H . . . . -2.7(6) ?
N1H C1H C2H N2H . . . . 0.0(6) ?
C6H C1H C2H N2H . . . . -179.9(3) ?
O2H N2H C2H C3H . . . . 1.1(6) ?
O1H N2H C2H C3H . . . . -179.6(4) ?
O2H N2H C2H C1H . . . . 178.5(4) ?
O1H N2H C2H C1H . . . . -2.3(6) ?
C1H C2H C3H C4H . . . . 1.7(6) ?
N2H C2H C3H C4H . . . . 179.0(4) ?
C2H C3H C4H C5H . . . . -0.1(7) ?
C2H C3H C4H C7H . . . . -177.2(4) ?
C3H C4H C5H C6H . . . . -0.2(7) ?
C7H C4H C5H C6H . . . . 176.9(4) ?
C4H C5H C6H C1H . . . . -1.0(7) ?
N1H C1H C6H C5H . . . . -177.5(4) ?
C2H C1H C6H C5H . . . . 2.4(6) ?
C3H C4H C7H O4H . . . . 179.6(4) ?
C5H C4H C7H O4H . . . . 2.5(7) ?
C3H C4H C7H O3H . . . . 0.3(7) ?
C5H C4H C7H O3H . . . . -176.8(4) ?
C1H N1H C8H C9H . . . . 161.8(4) ?
N1H C8H C9H C10H . . . . 62.3(5) ?
C8H C9H C10H C11H . . . . -104.2(5) ?
C8I N1I C1I C2I . . . . -169.0(4) ?
C8I N1I C1I C6I . . . . 9.8(6) ?
N1I C1I C2I C3I . . . . 176.4(4) ?
C6I C1I C2I C3I . . . . -2.5(6) ?
N1I C1I C2I N2I . . . . -1.6(6) ?
C6I C1I C2I N2I . . . . 179.5(4) ?
O1I N2I C2I C3I . . . . 172.6(4) ?
O2I N2I C2I C3I . . . . -8.5(5) ?
O1I N2I C2I C1I . . . . -9.3(6) ?
O2I N2I C2I C1I . . . . 169.6(4) ?
C1I C2I C3I C4I . . . . 1.6(6) ?
N2I C2I C3I C4I . . . . 179.7(4) ?
C2I C3I C4I C5I . . . . 0.1(6) ?
C2I C3I C4I C7I . . . . 179.6(4) ?
C3I C4I C5I C6I . . . . -0.7(7) ?
C7I C4I C5I C6I . . . . 179.7(4) ?
C4I C5I C6I C1I . . . . -0.3(7) ?
N1I C1I C6I C5I . . . . -177.1(4) ?
C2I C1I C6I C5I . . . . 1.8(6) ?
C3I C4I C7I O4I . . . . -179.1(4) ?
C5I C4I C7I O4I . . . . 0.5(7) ?
C3I C4I C7I O3I . . . . 3.3(6) ?
C5I C4I C7I O3I . . . . -177.1(4) ?
C1I N1I C8I C9I . . . . 160.0(4) ?
N1I C8I C9I C10I . . . . 64.0(5) ?
C8I C9I C10I C11I . . . . -112.9(5) ?
C8J N1J C1J C6J . . . . -7.4(6) ?
C8J N1J C1J C2J . . . . 170.8(4) ?
O2J N2J C2J C3J . . . . 8.6(5) ?
O1J N2J C2J C3J . . . . -172.2(3) ?
O2J N2J C2J C1J . . . . -169.0(3) ?
O1J N2J C2J C1J . . . . 10.2(5) ?
N1J C1J C2J C3J . . . . -176.2(4) ?
C6J C1J C2J C3J . . . . 2.2(5) ?
N1J C1J C2J N2J . . . . 1.3(6) ?
C6J C1J C2J N2J . . . . 179.6(3) ?
N2J C2J C3J C4J . . . . -178.9(3) ?
C1J C2J C3J C4J . . . . -1.3(6) ?
C2J C3J C4J C5J . . . . -0.4(6) ?
C2J C3J C4J C7J . . . . 179.8(4) ?
C3J C4J C5J C6J . . . . 1.2(6) ?
C7J C4J C5J C6J . . . . -179.0(4) ?
C4J C5J C6J C1J . . . . -0.3(6) ?
N1J C1J C6J C5J . . . . 177.0(4) ?
C2J C1J C6J C5J . . . . -1.4(5) ?
C3J C4J C7J O4J . . . . 176.9(4) ?
C5J C4J C7J O4J . . . . -2.9(6) ?
C3J C4J C7J O3J . . . . -2.5(6) ?
C5J C4J C7J O3J . . . . 177.7(4) ?
C1J N1J C8J C9J . . . . -161.9(3) ?
N1J C8J C9J C10J . . . . -64.6(5) ?
C8J C9J C10J C11J . . . . 111.6(5) ?
C8K N1K C1K C6K . . . . 2.3(6) ?
C8K N1K C1K C2K . . . . -177.6(4) ?
N1K C1K C2K C3K . . . . 176.9(4) ?
C6K C1K C2K C3K . . . . -3.0(5) ?
N1K C1K C2K N2K . . . . -0.8(6) ?
C6K C1K C2K N2K . . . . 179.3(3) ?
O2K N2K C2K C3K . . . . -1.8(5) ?
O1K N2K C2K C3K . . . . 178.8(3) ?
O2K N2K C2K C1K . . . . 176.1(3) ?
O1K N2K C2K C1K . . . . -3.3(6) ?
C1K C2K C3K C4K . . . . 0.3(6) ?
N2K C2K C3K C4K . . . . 178.1(3) ?
C2K C3K C4K C5K . . . . 2.2(6) ?
C2K C3K C4K C7K . . . . -176.4(4) ?
C3K C4K C5K C6K . . . . -1.9(6) ?
C7K C4K C5K C6K . . . . 176.7(4) ?
C4K C5K C6K C1K . . . . -0.9(6) ?
N1K C1K C6K C5K . . . . -176.6(4) ?
C2K C1K C6K C5K . . . . 3.3(6) ?
C3K C4K C7K O4K . . . . -179.4(4) ?
C5K C4K C7K O4K . . . . 2.0(6) ?
C3K C4K C7K O3K . . . . 2.3(6) ?
C5K C4K C7K O3K . . . . -176.2(4) ?
C1K N1K C8K C9K . . . . 161.5(4) ?
N1K C8K C9K C10K . . . . 62.6(4) ?
C8K C9K C10K C11K . . . . -104.8(5) ?
C8L N1L C1L C6L . . . . -1.0(6) ?
C8L N1L C1L C2L . . . . 177.6(4) ?
N1L C1L C2L C3L . . . . -178.2(4) ?
C6L C1L C2L C3L . . . . 0.5(5) ?
N1L C1L C2L N2L . . . . 0.9(6) ?
C6L C1L C2L N2L . . . . 179.6(3) ?
O1L N2L C2L C3L . . . . -177.4(4) ?
O2L N2L C2L C3L . . . . 2.6(5) ?
O1L N2L C2L C1L . . . . 3.5(6) ?
O2L N2L C2L C1L . . . . -176.5(4) ?
C1L C2L C3L C4L . . . . 0.3(6) ?
N2L C2L C3L C4L . . . . -178.8(3) ?
C2L C3L C4L C5L . . . . -1.2(6) ?
C2L C3L C4L C7L . . . . 179.2(3) ?
C3L C4L C5L C6L . . . . 1.2(6) ?
C7L C4L C5L C6L . . . . -179.2(4) ?
C4L C5L C6L C1L . . . . -0.4(6) ?
N1L C1L C6L C5L . . . . 178.3(4) ?
C2L C1L C6L C5L . . . . -0.5(6) ?
C3L C4L C7L O4L . . . . 2.6(6) ?
C5L C4L C7L O4L . . . . -177.0(4) ?
C3L C4L C7L O3L . . . . -178.0(4) ?
C5L C4L C7L O3L . . . . 2.4(5) ?
C1L N1L C8L C9L . . . . -175.9(4) ?
N1L C8L C9L C10L . . . . -58.6(5) ?
C8L C9L C10L C11L . . . . 121.8(6) ?
